data_4123602
loop_
_publ_author_name
'Liu, Junzhi'
'Li, Bo-Wei'
'Tan, Yuan-Zhi'
'Giannakopoulos, Angelos'
'Sanchez-Sanchez, Carlos'
'Beljonne, David'
'Ruffieux, Pascal'
'Fasel, Roman'
'Feng, Xinliang'
'M\"ullen, Klaus'

_publ_section_title
;
 Toward cove-edged low band gap graphene nanoribbons.
;
_journal_issue 18
_journal_name_full 'Journal of the American Chemical Society'
_journal_page_first 6097
_journal_page_last 6103
_journal_paper_doi 10.1021/jacs.5b03017
_journal_volume 137
_journal_year 2015
_chemical_formula_moiety 'C88 H62'
_chemical_formula_sum 'C88 H62'
_chemical_formula_weight 1119.38
_chemical_name_systematic
;
 ? 
;
_space_group_crystal_system monoclinic
_space_group_IT_number 14
_space_group_name_Hall '-P 2ybc'
_space_group_name_H-M_alt 'P 1 21/c 1'
_symmetry_space_group_name_Hall '-P 2ybc'
_symmetry_space_group_name_H-M 'P 1 21/c 1'
_atom_sites_solution_hydrogens geom
_atom_sites_solution_primary iterative
_atom_sites_solution_secondary difmap
_audit_creation_date 2014-07-29
_audit_creation_method
;
Olex2 1.2
(compiled 2014.07.22 svn.r2960 for OlexSys, GUI svn.r4862)
;
_cell_angle_alpha 90.00
_cell_angle_beta 100.405(4)
_cell_angle_gamma 90.00
_cell_formula_units_Z 8
_cell_length_a 18.8791(8)
_cell_length_b 21.8851(10)
_cell_length_c 36.4305(15)
_cell_measurement_reflns_used 12309
_cell_measurement_temperature 100.01(10)
_cell_measurement_theta_max 61.5730
_cell_volume 14804.5(11)
_computing_molecular_graphics 'Olex2 (Dolomanov et al., 2009)'
_computing_publication_material 'Olex2 (Dolomanov et al., 2009)'
_computing_structure_refinement 'ShelXL (Sheldrick, 2008)'
_computing_structure_solution
;
Superflip (Palatinus & Chapuis, 2007;Palatinus & van der Lee, 2008;
Palatinus et al., 2012)
;
_diffrn_ambient_temperature 100.01(10)
_diffrn_detector_area_resol_mean 10.3415
_diffrn_measured_fraction_theta_full 0.963
_diffrn_measured_fraction_theta_max 0.963
_diffrn_measurement_details
;
  1 omega  -90.00  -36.00   1.0000   25.0000
omega____ theta____ kappa____ phi______ frames
    -       -0.8591 -178.0000  -90.0000 54

  2 omega  -83.00  -39.00   1.0000   25.0000
omega____ theta____ kappa____ phi______ frames
    -        0.8591  178.0000 -120.0000 44

  3 omega  -88.00  -39.00   1.0000   25.0000
omega____ theta____ kappa____ phi______ frames
    -        0.8591  178.0000   90.0000 49

  4 omega  -60.00  -34.00   1.0000   25.0000
omega____ theta____ kappa____ phi______ frames
    -        0.8591  178.0000  120.0000 26

  5 omega  -86.00  -58.00   1.0000   25.0000
omega____ theta____ kappa____ phi______ frames
    -        0.8591  178.0000 -180.0000 28

  6 omega   17.00   85.00   1.0000   80.0000
omega____ theta____ kappa____ phi______ frames
    -       83.8440  -30.0000  -60.0000 68

  7 omega   54.00  149.00   1.0000   80.0000
omega____ theta____ kappa____ phi______ frames
    -       83.8440   61.0000 -120.0000 95

  8 omega   77.00  107.00   1.0000   80.0000
omega____ theta____ kappa____ phi______ frames
    -       83.8440 -125.0000 -180.0000 30

  9 omega   50.00   76.00   1.0000   80.0000
omega____ theta____ kappa____ phi______ frames
    -       83.8440 -125.0000  150.0000 26

 10 omega   11.00  108.00   1.0000   80.0000
omega____ theta____ kappa____ phi______ frames
    -       83.8440  -61.0000   90.0000 97

 11 omega   12.00  110.00   1.0000   80.0000
omega____ theta____ kappa____ phi______ frames
    -       83.8440  -61.0000  -90.0000 98
;
_diffrn_measurement_device_type 'SuperNova, Dual, Cu at zero, Atlas'
_diffrn_measurement_method '\w scans'
_diffrn_orient_matrix_UB_11 0.0386311000
_diffrn_orient_matrix_UB_12 0.0606653000
_diffrn_orient_matrix_UB_13 -0.0047731000
_diffrn_orient_matrix_UB_21 0.0279995000
_diffrn_orient_matrix_UB_22 -0.0268370000
_diffrn_orient_matrix_UB_23 -0.0337938000
_diffrn_orient_matrix_UB_31 -0.0678751000
_diffrn_orient_matrix_UB_32 0.0235522000
_diffrn_orient_matrix_UB_33 -0.0261486000
_diffrn_radiation_monochromator mirror
_diffrn_radiation_type CuK\a
_diffrn_radiation_wavelength 1.54184
_diffrn_reflns_av_R_equivalents 0.0427
_diffrn_reflns_av_unetI/netI 0.0580
_diffrn_reflns_limit_h_max 21
_diffrn_reflns_limit_h_min -20
_diffrn_reflns_limit_k_max 25
_diffrn_reflns_limit_k_min -16
_diffrn_reflns_limit_l_max 33
_diffrn_reflns_limit_l_min -41
_diffrn_reflns_number 48736
_diffrn_reflns_theta_full 62.49
_diffrn_reflns_theta_max 62.49
_diffrn_reflns_theta_min 3.51
_diffrn_source 'SuperNova (Cu) X-ray Source'
_exptl_absorpt_coefficient_mu 0.430
_exptl_absorpt_correction_T_max 0.9583
_exptl_absorpt_correction_T_min 0.9190
_exptl_absorpt_correction_type multi-scan
_exptl_crystal_colour black
_exptl_crystal_colour_primary black
_exptl_crystal_density_diffrn 1.004
_exptl_crystal_density_method 'not measured'
_exptl_crystal_description
;
;
_exptl_crystal_F_000 4720
_exptl_crystal_size_max 0.2
_exptl_crystal_size_mid 0.2
_exptl_crystal_size_min 0.1
_refine_diff_density_max 0.508
_refine_diff_density_min -0.354
_refine_diff_density_rms 0.061
_refine_ls_extinction_method none
_refine_ls_goodness_of_fit_ref 0.999
_refine_ls_hydrogen_treatment mixed
_refine_ls_matrix_type full
_refine_ls_number_parameters 1654
_refine_ls_number_reflns 22755
_refine_ls_number_restraints 0
_refine_ls_restrained_S_all 0.999
_refine_ls_R_factor_all 0.0989
_refine_ls_R_factor_gt 0.0743
_refine_ls_shift/su_max 0.001
_refine_ls_shift/su_mean 0.000
_refine_ls_structure_factor_coef Fsqd
_refine_ls_weighting_details 'calc w=1/[\s^2^(Fo^2^)+(0.1524P)^2^+0.0000P] where P=(Fo^2^+2Fc^2^)/3'
_refine_ls_weighting_scheme calc
_refine_ls_wR_factor_gt 0.2080
_refine_ls_wR_factor_ref 0.2355
_reflns_number_gt 15101
_reflns_number_total 22755
_reflns_threshold_expression >2sigma(I)
_cod_data_source_file ja5b03017_si_004.cif
_cod_data_source_block 2
_cod_depositor_comments 'Adding full bibliography for 4123602.cif.'
_cod_database_code 4123602
_reflns_odcompleteness_completeness 99.73
_reflns_odcompleteness_iscentric 1
_reflns_odcompleteness_theta 58.86
_olex2_refinement_description
;
1. Shared sites
{H2DC, H1YA}
{H2LB, H2IA}
2. Others
 Fixed Sof: C1E(0.85) H1EA(0.85) H1EB(0.85) H1EC(0.85) C1F(0.85) H1FA(0.85)
 H1FB(0.85) H1FC(0.85) C1Y(0.75) H1YA(0.75) H1YB(0.75) H1YC(0.75) C1Z(0.75)
 H1ZA(0.75) H1ZB(0.75) H1ZC(0.75) C2B(0.75) H2BA(0.75) H2BB(0.75) H2BC(0.75)
 C144(0.85) H14A(0.85) H14B(0.85) H14C(0.85) C1M(0.5) H1MA(0.5) H1MB(0.5)
 H1MC(0.5) C2C(0.5) H2CA(0.5) H2CB(0.5) H2CC(0.5) C2L(0.5) H2LA(0.5) H2LB(0.5)
 H2LC(0.5) C2A(0.25) H2AA(0.25) H2AB(0.25) H2AC(0.25) C2D(0.25) H2DA(0.25)
 H2DB(0.25) H2DC(0.25) C2G(0.25) H2GA(0.25) H2GB(0.25) H2GC(0.25) C2I(0.5)
 H2IA(0.5) H2IB(0.5) H2IC(0.5) C2J(0.5) H2JA(0.5) H2JB(0.5) H2JC(0.5) C2K(0.5)
 H2KA(0.5) H2KB(0.5) H2KC(0.5) C2F(0.15) H2FA(0.15) H2FB(0.15) H2FC(0.15)
 C2H(0.15) H2HA(0.15) H2HB(0.15) H2HC(0.15) C2M(0.15) H2MA(0.15) H2MB(0.15)
 H2MC(0.15)
 Fixed Uiso: H1B(0.073) H1EA(0.1) H1EB(0.1) H1EC(0.1) H1FA(0.099) H1FB(0.099)
 H1FC(0.099) H1GA(0.121) H1GB(0.121) H1GC(0.121) H1LA(0.141) H1LB(0.141)
 H1LC(0.141) H1NA(0.145) H1NB(0.145) H1NC(0.145) H1U(0.081) H1XA(0.134)
 H1XB(0.134) H1XC(0.134) H1YA(0.101) H1YB(0.101) H1YC(0.101) H1ZA(0.103)
 H1ZB(0.103) H1ZC(0.103) H2BA(0.138) H2BB(0.138) H2BC(0.138) H6(0.044)
 H11(0.044) H17(0.047) H38(0.048) H48(0.051) H50(0.048) H53(0.051) H55(0.051)
 H67(0.047) H74(0.054) H78(0.053) H80(0.055) H88(0.062) H102(0.063) H106(0.064)
 H107(0.059) H114(0.062) H11A(0.163) H11B(0.163) H11C(0.163) H126(0.071)
 H128(0.067) H129(0.071) H138(0.079) H13A(0.109) H13B(0.109) H13C(0.109)
 H141(0.07) H142(0.074) H14A(0.085) H14B(0.085) H14C(0.085) H147(0.077)
 H1C(0.094) H1D(0.085) H1I(0.097) H1JA(0.182) H1JB(0.182) H1JC(0.182)
 H1K(0.087) H1MA(0.113) H1MB(0.113) H1MC(0.113) H1OA(0.2) H1OB(0.2) H1OC(0.2)
 H1P(0.098) H1Q(0.088) H1R(0.12) H1SA(0.251) H1SB(0.251) H1SC(0.251)
 H1TA(0.146) H1TB(0.146) H1TC(0.146) H1V(0.087) H1W(0.131) H2CA(0.15)
 H2CB(0.15) H2CC(0.15) H2LA(0.094) H2LB(0.094) H2LC(0.094) H18(0.045)
 H27(0.065) H31(0.045) H49(0.058) H61(0.049) H65(0.057) H71(0.051) H75(0.049)
 H79(0.052) H81(0.055) H82(0.049) H84(0.055) H93(0.064) H96(0.057) H10A(0.135)
 H10B(0.135) H10C(0.135) H11D(0.112) H11E(0.112) H11F(0.112) H12A(0.147)
 H12B(0.147) H12C(0.147) H13D(0.104) H13E(0.104) H13F(0.104) H133(0.073)
 H13G(0.112) H13H(0.112) H13I(0.112) H137(0.066) H140(0.079) H2AA(0.101)
 H2AB(0.101) H2AC(0.101) H2DA(0.11) H2DB(0.11) H2DC(0.11) H2GA(0.1) H2GB(0.1)
 H2GC(0.1) H2IA(0.211) H2IB(0.211) H2IC(0.211) H2JA(0.203) H2JB(0.203)
 H2JC(0.203) H2KA(0.114) H2KB(0.114) H2KC(0.114) H2FA(0.121) H2FB(0.121)
 H2FC(0.121) H2HA(0.131) H2HB(0.131) H2HC(0.131) H2MA(0.173) H2MB(0.173)
 H2MC(0.173)
 Fixed X: H1B(0.704) H1EA(0.2322) H1EB(0.1985) H1EC(0.185) H1FA(0.287)
 H1FB(0.3655) H1FC(0.3304) H1GA(-0.0021) H1GB(0.0309) H1GC(-0.0223)
 H1LA(0.1824) H1LB(0.1456) H1LC(0.1204) H1NA(0.1243) H1NB(0.1544) H1NC(0.0752)
 H1U(-0.0839) H1XA(0.7146) H1XB(0.6709) H1XC(0.6351) H1YA(0.3892) H1YB(0.4102)
 H1YC(0.4493) H1ZA(0.528) H1ZB(0.549) H1ZC(0.469) H2BA(0.5364) H2BB(0.5896)
 H2BC(0.57) H6(0.3715) H11(0.2701) H17(0.3073) H38(0.5247) H48(0.4498)
 H50(0.1771) H53(0.4935) H55(0.1053) H67(0.3394) H74(0.187) H78(0.3527)
 H80(0.5512) H88(0.5637) H102(0.7114) H106(0.0863) H107(0.1349) H114(0.7099)
 H11A(0.5653) H11B(0.541) H11C(0.5316) H126(-0.0278) H128(0.6487) H129(0.7073)
 H138(-0.0159) H13A(0.7321) H13B(0.6639) H13C(0.6876) H141(-0.057) H142(-
 0.0878) H14A(0.3535) H14B(0.3868) H14C(0.3225) H147(-0.1121) H1C(0.4865) H1D(-
 0.2312) H1I(0.4436) H1JA(-0.1307) H1JB(-0.0533) H1JC(-0.098) H1K(-0.2265)
 H1MA(0.0061) H1MB(-0.0694) H1MC(-0.0556) H1OA(-0.2398) H1OB(-0.2379) H1OC(-
 0.2138) H1P(0.563) H1Q(0.5281) H1R(-0.2213) H1SA(0.3844) H1SB(0.3739)
 H1SC(0.4417) H1TA(0.2652) H1TB(0.2402) H1TC(0.2511) H1V(0.5564) H1W(-0.2189)
 H2CA(-0.1049) H2CB(-0.0948) H2CC(-0.0488) H2LA(0.0418) H2LB(0.0838)
 H2LC(0.0101) H18(0.1709) H27(-0.0519) H31(0.2025) H49(-0.0149) H61(0.1509)
 H65(0.3251) H71(0.2218) H75(0.046) H79(0.1197) H81(-0.0391) H82(0.3209)
 H84(0.3741) H93(0.4251) H96(0.3099) H10A(0.127) H10B(0.1666) H10C(0.1901)
 H11D(0.312) H11E(0.287) H11F(0.3342) H12A(0.402) H12B(0.3258) H12C(0.3292)
 H13D(0.2348) H13E(0.193) H13F(0.1538) H133(-0.1787) H13G(-0.1185) H13H(-
 0.0994) H13I(-0.0467) H137(-0.0942) H140(0.5131) H2AA(0.5872) H2AB(0.5921)
 H2AC(0.5579) H2DA(0.4658) H2DB(0.4484) H2DC(0.3966) H2GA(0.4559) H2GB(0.5253)
 H2GC(0.5331) H2IA(0.086) H2IB(0.0778) H2IC(0.0264) H2JA(-0.0521) H2JB(-0.0381)
 H2JC(0.0274) H2KA(-0.0566) H2KB(-0.1077) H2KC(-0.0842) H2FA(0.3761)
 H2FB(0.3886) H2FC(0.37) H2HA(0.2916) H2HB(0.2109) H2HC(0.2532) H2MA(0.2174)
 H2MB(0.2706) H2MC(0.2021)
 Fixed Y: H1B(0.7497) H1EA(0.3288) H1EB(0.3788) H1EC(0.3076) H1FA(0.2424)
 H1FB(0.2721) H1FC(0.2601) H1GA(0.1526) H1GB(0.0942) H1GC(0.0852) H1LA(0.1502)
 H1LB(0.1427) H1LC(0.1964) H1NA(0.0312) H1NB(0.0475) H1NC(0.0197) H1U(0.2034)
 H1XA(0.6065) H1XB(0.6042) H1XC(0.5783) H1YA(0.3659) H1YB(0.4323) H1YC(0.3729)
 H1ZA(0.3099) H1ZB(0.3318) H1ZC(0.3088) H2BA(0.4723) H2BB(0.4338) H2BC(0.4095)
 H6(0.3688) H11(0.4022) H17(0.5113) H38(0.4991) H48(0.6494) H50(0.3532)
 H53(0.587) H55(0.2825) H67(0.4223) H74(0.2913) H78(0.6018) H80(0.6194)
 H88(0.6571) H102(0.7432) H106(0.318) H107(0.1956) H114(0.7457) H11A(0.673)
 H11B(0.7173) H11C(0.6449) H126(0.0738) H128(0.7151) H129(0.7482) H138(0.2764)
 H13A(0.7185) H13B(0.7617) H13C(0.7135) H141(0.0972) H142(0.1243) H14A(0.3673)
 H14B(0.3794) H14C(0.4214) H147(0.1472) H1C(0.8354) H1D(0.2226) H1I(0.8171)
 H1JA(0.3728) H1JB(0.3982) H1JC(0.4321) H1K(0.2675) H1MA(0.3744) H1MB(0.3892)
 H1MC(0.4092) H1OA(0.4842) H1OB(0.424) H1OC(0.4884) H1P(0.871) H1Q(0.8493)
 H1R(0.3083) H1SA(0.6456) H1SB(0.6771) H1SC(0.6947) H1TA(0.6753) H1TB(0.7453)
 H1TC(0.7097) H1V(0.8505) H1W(0.3579) H2CA(0.5152) H2CB(0.5069) H2CC(0.5573)
 H2LA(0.5392) H2LB(0.4774) H2LC(0.4935) H18(0.6199) H27(0.46) H31(0.5364)
 H49(0.313) H61(0.4771) H65(0.6775) H71(0.4779) H75(0.4224) H79(0.5119)
 H81(0.4009) H82(0.7392) H84(0.5958) H93(0.7189) H96(0.5058) H10A(0.7558)
 H10B(0.8051) H10C(0.7971) H11D(0.7889) H11E(0.7823) H11F(0.7297) H12A(0.8006)
 H12B(0.7836) H12C(0.8259) H13D(0.6595) H13E(0.7184) H13F(0.6724) H133(0.2072)
 H13G(0.5364) H13H(0.5304) H13I(0.5016) H137(0.2324) H140(0.7931) H2AA(0.3538)
 H2AB(0.4106) H2AC(0.3474) H2DA(0.3357) H2DB(0.3136) H2DC(0.3617) H2GA(0.4616)
 H2GB(0.4839) H2GC(0.4328) H2IA(0.4815) H2IB(0.4105) H2IC(0.441) H2JA(0.5252)
 H2JB(0.5487) H2JC(0.5444) H2KA(0.3825) H2KB(0.4393) H2KC(0.4262) H2FA(0.2909)
 H2FB(0.3608) H2FC(0.3113) H2HA(0.4227) H2HB(0.4009) H2HC(0.3748) H2MA(0.2595)
 H2MB(0.2486) H2MC(0.2923)
 Fixed Z: H1B(0.3168) H1EA(-0.0029) H1EB(0.021) H1EC(0.0272) H1FA(0.0613)
 H1FB(0.0717) H1FC(0.029) H1GA(0.3745) H1GB(0.398) H1GC(0.3589) H1LA(0.3651)
 H1LB(0.4011) H1LC(0.3719) H1NA(0.3777) H1NB(0.3405) H1NC(0.3376) H1U(0.0661)
 H1XA(0.0914) H1XB(0.0495) H1XC(0.0829) H1YA(0.3922) H1YB(0.4093) H1YC(0.4291)
 H1ZA(0.3964) H1ZB(0.3578) H1ZC(0.3589) H2BA(0.4075) H2BB(0.3868) H2BC(0.4251)
 H6(0.3304) H11(0.3318) H17(0.1023) H38(0.3473) H48(0.1212) H50(0.3537)
 H53(0.3548) H55(0.3162) H67(0.1015) H74(0.0868) H78(0.0839) H80(0.1216)
 H88(0.3929) H102(0.1365) H106(0.0793) H107(0.3116) H114(0.1989) H11A(0.0313)
 H11B(0.0617) H11C(0.0649) H126(0.2992) H128(0.3702) H129(0.2547) H138(0.0419)
 H13A(0.0835) H13B(0.0704) H13C(0.0419) H141(0.2373) H142(0.1828) H14A(0.0153)
 H14B(0.0582) H14C(0.0373) H147(0.1206) H1C(0.4263) H1D(0.185) H1I(0.4796)
 H1JA(-0.0246) H1JB(-0.0054) H1JC(-0.0412) H1K(0.1292) H1MA(0.3891)
 H1MB(0.3628) H1MC(0.4058) H1OA(0.0059) H1OB(-0.0189) H1OC(-0.0334) H1P(0.3233)
 H1Q(0.3785) H1R(0.08) H1SA(0.5031) H1SB(0.5414) H1SC(0.5228) H1TA(0.4744)
 H1TB(0.4722) H1TC(0.5112) H1V(0.2556) H1W(0.0253) H2CA(0.3767) H2CB(0.3343)
 H2CC(0.3602) H2LA(0.3994) H2LB(0.4129) H2LC(0.4266) H18(0.1451) H27(0.0746)
 H31(0.1313) H49(0.3011) H61(0.081) H65(0.4303) H71(0.3729) H75(0.083)
 H79(0.3594) H81(0.3104) H82(0.1936) H84(0.4208) H93(0.205) H96(0.4222)
 H10A(0.1368) H10B(0.1152) H10C(0.1594) H11D(0.144) H11E(0.0998) H11F(0.123)
 H12A(0.5307) H12B(0.5414) H12C(0.5059) H13D(0.0917) H13E(0.073) H13F(0.097)
 H133(0.2519) H13G(0.03) H13H(-0.0109) H13I(0.0242) H137(0.3036) H140(0.2035)
 H2AA(0.3973) H2AB(0.3702) H2AC(0.3535) H2DA(0.4163) H2DB(0.3737) H2DC(0.3888)
 H2GA(0.4177) H2GB(0.4019) H2GC(0.4338) H2IA(0.4156) H2IB(0.405) H2IC(0.4304)
 H2JA(0.4009) H2JB(0.3612) H2JC(0.3958) H2KA(0.367) H2KB(0.3529) H2KC(0.3967)
 H2FA(0.0713) H2FB(0.0613) H2FC(0.0286) H2HA(0.0296) H2HB(0.0302) H2HC(-0.0008)
 H2MA(0.0536) H2MB(0.0246) H2MC(0.0136)
;

loop_
_space_group_symop_id
_space_group_symop_operation_xyz
1 'x, y, z'
2 '-x, y+1/2, -z+1/2'
3 '-x, -y, -z'
4 'x, -y-1/2, z-1/2'

loop_
_atom_site_label
_atom_site_type_symbol
_atom_site_fract_x
_atom_site_fract_y
_atom_site_fract_z
_atom_site_U_iso_or_equiv
_atom_site_adp_type
_atom_site_occupancy
_atom_site_symmetry_multiplicity
_atom_site_calc_flag
_atom_site_refinement_flags
_atom_site_disorder_assembly
_atom_site_disorder_group
C1 C 0.29161(13) 0.41141(11) 0.14657(6) 0.0364(6) Uani 1 1 d . . .
C1B C 0.67235(18) 0.72332(15) 0.30082(8) 0.0606(8) Uani 1 1 d . . .
H1B H 0.7040 0.7497 0.3168 0.073 Uiso 1 1 calc R . .
C1E C 0.2197(2) 0.3379(2) 0.02151(9) 0.0667(11) Uani 0.85 1 d P A 2
H1EA H 0.2322 0.3288 -0.0029 0.100 Uiso 0.85 1 calc PR A 2
H1EB H 0.1985 0.3788 0.0210 0.100 Uiso 0.85 1 calc PR A 2
H1EC H 0.1850 0.3076 0.0272 0.100 Uiso 0.85 1 calc PR A 2
C1F C 0.3205(3) 0.27182(18) 0.05351(10) 0.0662(11) Uani 0.85 1 d P A 2
H1FA H 0.2870 0.2424 0.0613 0.099 Uiso 0.85 1 calc PR A 2
H1FB H 0.3655 0.2721 0.0717 0.099 Uiso 0.85 1 calc PR A 2
H1FC H 0.3304 0.2601 0.0290 0.099 Uiso 0.85 1 calc PR A 2
C1G C 0.0159(2) 0.11084(19) 0.37280(10) 0.0810(11) Uani 1 1 d . . .
H1GA H -0.0021 0.1526 0.3745 0.121 Uiso 1 1 calc R . .
H1GB H 0.0309 0.0942 0.3980 0.121 Uiso 1 1 calc R . .
H1GC H -0.0223 0.0852 0.3589 0.121 Uiso 1 1 calc R . .
C1L C 0.1373(2) 0.1541(2) 0.37467(10) 0.0943(15) Uani 1 1 d . . .
H1LA H 0.1824 0.1502 0.3651 0.141 Uiso 1 1 calc R . .
H1LB H 0.1456 0.1427 0.4011 0.141 Uiso 1 1 calc R . .
H1LC H 0.1204 0.1964 0.3719 0.141 Uiso 1 1 calc R . .
C1N C 0.1114(2) 0.0466(2) 0.35205(13) 0.0965(14) Uani 1 1 d . . .
H1NA H 0.1243 0.0312 0.3777 0.145 Uiso 1 1 calc R . .
H1NB H 0.1544 0.0475 0.3405 0.145 Uiso 1 1 calc R . .
H1NC H 0.0752 0.0197 0.3376 0.145 Uiso 1 1 calc R . .
C1U C -0.04417(19) 0.22203(16) 0.08181(9) 0.0677(9) Uani 1 1 d . . .
H1U H -0.0839 0.2034 0.0661 0.081 Uiso 1 1 calc R . .
C1X C 0.6668(3) 0.60984(19) 0.07568(11) 0.0893(12) Uani 1 1 d . B 2
H1XA H 0.7146 0.6065 0.0914 0.134 Uiso 1 1 calc R B 2
H1XB H 0.6709 0.6042 0.0495 0.134 Uiso 1 1 calc R B 2
H1XC H 0.6351 0.5783 0.0829 0.134 Uiso 1 1 calc R B 2
C1Y C 0.4287(3) 0.3915(3) 0.40506(12) 0.0671(13) Uani 0.75 1 d P C 2
H1YA H 0.3892 0.3659 0.3922 0.101 Uiso 0.75 1 calc PR C 2
H1YB H 0.4102 0.4323 0.4093 0.101 Uiso 0.75 1 calc PR C 2
H1YC H 0.4493 0.3729 0.4291 0.101 Uiso 0.75 1 calc PR C 2
C1Z C 0.5106(3) 0.3308(2) 0.37266(12) 0.0688(13) Uani 0.75 1 d P C 2
H1ZA H 0.5280 0.3099 0.3964 0.103 Uiso 0.75 1 calc PR C 2
H1ZB H 0.5490 0.3318 0.3578 0.103 Uiso 0.75 1 calc PR C 2
H1ZC H 0.4690 0.3088 0.3589 0.103 Uiso 0.75 1 calc PR C 2
C2B C 0.5516(4) 0.4311(3) 0.40181(15) 0.092(2) Uani 0.75 1 d P C 2
H2BA H 0.5364 0.4723 0.4075 0.138 Uiso 0.75 1 calc PR C 2
H2BB H 0.5896 0.4338 0.3868 0.138 Uiso 0.75 1 calc PR C 2
H2BC H 0.5700 0.4095 0.4251 0.138 Uiso 0.75 1 calc PR C 2
C5 C 0.36423(13) 0.51079(12) 0.15608(6) 0.0353(6) Uani 1 1 d . . .
C6 C 0.39395(14) 0.40326(12) 0.32160(6) 0.0370(6) Uani 1 1 d . . .
H6 H 0.3715 0.3688 0.3304 0.044 Uiso 1 1 calc R . .
C7 C 0.43010(13) 0.53284(11) 0.21923(6) 0.0329(5) Uani 1 1 d . . .
C10 C 0.19651(14) 0.33307(12) 0.13774(7) 0.0394(6) Uani 1 1 d . . .
C11 C 0.23837(14) 0.37624(11) 0.31566(7) 0.0368(6) Uani 1 1 d . . .
H11 H 0.2701 0.4022 0.3318 0.044 Uiso 1 1 calc R . .
C12 C 0.24703(13) 0.36925(11) 0.27814(6) 0.0323(5) Uani 1 1 d . . .
C13 C 0.24149(13) 0.37399(11) 0.16151(6) 0.0357(6) Uani 1 1 d . . .
C16 C 0.14782(13) 0.29447(11) 0.26916(7) 0.0373(6) Uani 1 1 d . . .
C17 C 0.34258(13) 0.53299(12) 0.11926(7) 0.0388(6) Uani 1 1 d . . .
H17 H 0.3073 0.5113 0.1023 0.047 Uiso 1 1 calc R . .
C21 C 0.19687(13) 0.33245(11) 0.25411(7) 0.0343(6) Uani 1 1 d . . .
C22 C 0.51844(14) 0.61900(12) 0.18996(7) 0.0407(6) Uani 1 1 d . . .
C23 C 0.29359(13) 0.40915(11) 0.22471(6) 0.0317(5) Uani 1 1 d . . .
C25 C 0.19523(13) 0.33421(11) 0.21496(7) 0.0337(5) Uani 1 1 d . . .
C26 C 0.57426(15) 0.65106(12) 0.17513(7) 0.0434(6) Uani 1 1 d . . .
C28 C 0.24065(13) 0.37450(11) 0.20019(6) 0.0324(5) Uani 1 1 d . . .
C29 C 0.36488(13) 0.42778(11) 0.28685(6) 0.0333(5) Uani 1 1 d . . .
C34 C 0.41733(13) 0.54447(12) 0.18031(7) 0.0365(6) Uani 1 1 d . . .
C35 C 0.45514(14) 0.42811(12) 0.34370(7) 0.0395(6) Uani 1 1 d . C .
C38 C 0.48503(14) 0.48040(12) 0.33149(7) 0.0400(6) Uani 1 1 d . . .
H38 H 0.5247 0.4991 0.3473 0.048 Uiso 1 1 calc R . .
C39 C 0.45847(13) 0.50693(12) 0.29629(7) 0.0372(6) Uani 1 1 d . . .
C40 C 0.33800(12) 0.45221(11) 0.20906(6) 0.0316(5) Uani 1 1 d . . .
C41 C 0.40202(13) 0.47579(11) 0.27241(6) 0.0344(6) Uani 1 1 d . . .
C43 C 0.48114(13) 0.56868(11) 0.24406(7) 0.0359(6) Uani 1 1 d . . .
C44 C 0.45558(14) 0.59284(12) 0.16598(7) 0.0383(6) Uani 1 1 d . . .
C48 C 0.42880(14) 0.61432(13) 0.13028(7) 0.0422(6) Uani 1 1 d . . .
H48 H 0.4498 0.6494 0.1212 0.051 Uiso 1 1 calc R . .
C50 C 0.18456(14) 0.34591(12) 0.32893(7) 0.0397(6) Uani 1 1 d . . .
H50 H 0.1771 0.3532 0.3537 0.048 Uiso 1 1 calc R . .
C51 C 0.07104(15) 0.19874(12) 0.25974(8) 0.0456(7) Uani 1 1 d . . .
C52 C 0.38782(13) 0.48908(11) 0.23357(6) 0.0320(5) Uani 1 1 d . . .
C53 C 0.52709(15) 0.61129(12) 0.34476(7) 0.0426(6) Uani 1 1 d . . .
H53 H 0.4935 0.5870 0.3548 0.051 Uiso 1 1 calc R . .
C54 C 0.30162(13) 0.40212(11) 0.26319(6) 0.0331(5) Uani 1 1 d . . .
C55 C 0.14083(14) 0.30452(12) 0.30623(7) 0.0421(6) Uani 1 1 d . . .
H55 H 0.1053 0.2825 0.3162 0.051 Uiso 1 1 calc R . .
C56 C 0.52604(14) 0.61192(12) 0.22856(7) 0.0390(6) Uani 1 1 d . . .
C57 C 0.57947(15) 0.64574(12) 0.25312(7) 0.0433(6) Uani 1 1 d . . .
C58 C 0.26857(15) 0.35264(13) 0.08912(7) 0.0455(7) Uani 1 1 d . A .
C59 C 0.63105(15) 0.68000(14) 0.12210(7) 0.0483(7) Uani 1 1 d . B .
C64 C 0.33111(13) 0.45842(11) 0.17056(6) 0.0347(6) Uani 1 1 d . . .
C66 C 0.53281(14) 0.60409(12) 0.30736(7) 0.0408(6) Uani 1 1 d . . .
C67 C 0.30457(14) 0.39864(12) 0.11110(7) 0.0394(6) Uani 1 1 d . . .
H67 H 0.3394 0.4223 0.1015 0.047 Uiso 1 1 calc R . .
C72 C 0.49013(13) 0.55990(12) 0.28263(6) 0.0367(6) Uani 1 1 d . . .
C74 C 0.21368(15) 0.32137(13) 0.10224(7) 0.0453(7) Uani 1 1 d . . .
H74 H 0.1870 0.2913 0.0868 0.054 Uiso 1 1 calc R . .
C76 C 0.28696(17) 0.33538(14) 0.05116(7) 0.0527(7) Uani 1 1 d . . .
C78 C 0.37180(14) 0.58519(13) 0.10776(7) 0.0443(7) Uani 1 1 d . . .
H78 H 0.3527 0.6018 0.0839 0.053 Uiso 1 1 calc R . .
C80 C 0.58184(15) 0.64678(13) 0.13733(7) 0.0459(7) Uani 1 1 d . . .
H80 H 0.5512 0.6194 0.1216 0.055 Uiso 1 1 calc R . .
C83 C 0.14268(14) 0.29894(11) 0.19037(7) 0.0389(6) Uani 1 1 d . . .
C85 C 0.48830(16) 0.39689(13) 0.38043(7) 0.0496(7) Uani 1 1 d . . .
C87 C 0.63523(17) 0.67312(15) 0.08081(8) 0.0546(8) Uani 1 1 d . . .
C88 C 0.56906(16) 0.65296(14) 0.36760(8) 0.0515(7) Uani 1 1 d . . .
H88 H 0.5637 0.6571 0.3929 0.062 Uiso 1 1 calc R . .
C90 C 0.62567(16) 0.68640(13) 0.19929(8) 0.0478(7) Uani 1 1 d . . .
C91 C 0.09689(14) 0.25697(11) 0.20632(7) 0.0397(6) Uani 1 1 d . . .
C94 C 0.57929(15) 0.64420(13) 0.29233(7) 0.0438(6) Uani 1 1 d . . .
C95 C 0.07708(15) 0.27453(12) 0.12731(7) 0.0459(7) Uani 1 1 d . . .
C97 C 0.62628(15) 0.68546(13) 0.23877(7) 0.0470(7) Uani 1 1 d . . .
C98 C 0.62442(16) 0.68512(13) 0.31610(8) 0.0504(7) Uani 1 1 d . . .
C100 C 0.10554(14) 0.24983(12) 0.24516(7) 0.0415(6) Uani 1 1 d . . .
C102 C 0.67796(16) 0.71839(14) 0.14633(8) 0.0529(7) Uani 1 1 d . . .
H102 H 0.7114 0.7432 0.1365 0.063 Uiso 1 1 calc R B .
C103 C 0.01671(15) 0.16620(13) 0.23620(8) 0.0488(7) Uani 1 1 d . . .
C104 C 0.13931(15) 0.30182(11) 0.15182(7) 0.0401(6) Uani 1 1 d . . .
C106 C 0.05761(17) 0.28969(14) 0.08988(8) 0.0530(7) Uani 1 1 d . . .
H106 H 0.0863 0.3180 0.0793 0.064 Uiso 1 1 calc R . .
C107 C 0.09341(15) 0.17773(13) 0.29692(8) 0.0492(7) Uani 1 1 d . . .
H107 H 0.1349 0.1956 0.3116 0.059 Uiso 1 1 calc R . .
C112 C 0.04447(15) 0.22216(12) 0.18209(7) 0.0433(6) Uani 1 1 d . . .
C113 C 0.05793(17) 0.13299(14) 0.31246(9) 0.0563(8) Uani 1 1 d . . .
C114 C 0.67622(16) 0.72054(14) 0.18319(8) 0.0521(7) Uani 1 1 d . B .
H114 H 0.7099 0.7457 0.1989 0.062 Uiso 1 1 calc R . .
C116 C 0.00063(16) 0.17994(13) 0.19689(8) 0.0490(7) Uani 1 1 d . . .
C118 C 0.5620(2) 0.6774(3) 0.05771(9) 0.1085(18) Uani 1 1 d . B 2
H11A H 0.5653 0.6730 0.0313 0.163 Uiso 1 1 calc R B 2
H11B H 0.5410 0.7173 0.0617 0.163 Uiso 1 1 calc R B 2
H11C H 0.5316 0.6449 0.0649 0.163 Uiso 1 1 calc R B 2
C119 C 0.03210(16) 0.23424(12) 0.14290(8) 0.0476(7) Uani 1 1 d . . .
C126 C -0.00082(17) 0.10411(14) 0.28901(9) 0.0593(8) Uani 1 1 d . . .
H126 H -0.0278 0.0738 0.2992 0.071 Uiso 1 1 calc R . .
C128 C 0.61833(17) 0.68825(15) 0.35396(8) 0.0560(8) Uani 1 1 d . . .
H128 H 0.6487 0.7151 0.3702 0.067 Uiso 1 1 calc R . .
C129 C 0.67373(18) 0.72284(15) 0.26401(8) 0.0595(8) Uani 1 1 d . . .
H129 H 0.7073 0.7482 0.2547 0.071 Uiso 1 1 calc R . .
C132 C 0.08043(18) 0.11172(16) 0.35264(10) 0.0684(10) Uani 1 1 d . . .
C135 C -0.02763(18) 0.20632(14) 0.11960(9) 0.0584(8) Uani 1 1 d . . .
C138 C -0.00310(19) 0.26436(15) 0.06728(9) 0.0655(9) Uani 1 1 d . . .
H138 H -0.0159 0.2764 0.0419 0.079 Uiso 1 1 calc R . .
C139 C 0.6840(2) 0.72096(18) 0.06801(9) 0.0725(10) Uani 1 1 d . B 2
H13A H 0.7321 0.7185 0.0835 0.109 Uiso 1 1 calc R B 2
H13B H 0.6639 0.7617 0.0704 0.109 Uiso 1 1 calc R B 2
H13C H 0.6876 0.7135 0.0419 0.109 Uiso 1 1 calc R B 2
C141 C -0.01909(17) 0.11895(14) 0.25250(9) 0.0586(8) Uani 1 1 d . . .
H141 H -0.0570 0.0972 0.2373 0.070 Uiso 1 1 calc R . .
C142 C -0.05785(18) 0.15244(14) 0.17288(9) 0.0615(9) Uani 1 1 d . . .
H142 H -0.0878 0.1243 0.1828 0.074 Uiso 1 1 calc R . .
C144 C 0.3425(2) 0.37998(18) 0.03942(9) 0.0568(9) Uani 0.85 1 d P A 2
H14A H 0.3535 0.3673 0.0153 0.085 Uiso 0.85 1 calc PR A 2
H14B H 0.3868 0.3794 0.0582 0.085 Uiso 0.85 1 calc PR A 2
H14C H 0.3225 0.4214 0.0373 0.085 Uiso 0.85 1 calc PR A 2
C147 C -0.07180(18) 0.16562(15) 0.13597(9) 0.0644(9) Uani 1 1 d . . .
H147 H -0.1121 0.1472 0.1206 0.077 Uiso 1 1 calc R . .
C1A C -0.13894(18) 0.32264(15) 0.14659(9) 0.0605(8) Uani 1 1 d . . .
C1C C 0.4538(2) 0.80249(16) 0.42666(10) 0.0786(11) Uani 1 1 d . . .
H1C H 0.4865 0.8354 0.4263 0.094 Uiso 1 1 calc R . .
C1D C -0.19531(19) 0.25258(17) 0.18364(10) 0.0710(10) Uani 1 1 d . . .
H1D H -0.2312 0.2226 0.1850 0.085 Uiso 1 1 calc R . .
C1H C -0.13443(19) 0.35059(16) 0.11154(9) 0.0668(9) Uani 1 1 d . . .
C1I C 0.4278(2) 0.79220(17) 0.45833(10) 0.0811(12) Uani 1 1 d . . .
H1I H 0.4436 0.8171 0.4796 0.097 Uiso 1 1 calc R . .
C1J C -0.1016(3) 0.4097(2) -0.01829(12) 0.1211(19) Uani 1 1 d . . .
H1JA H -0.1307 0.3728 -0.0246 0.182 Uiso 1 1 calc R . .
H1JB H -0.0533 0.3982 -0.0054 0.182 Uiso 1 1 calc R . .
H1JC H -0.0980 0.4321 -0.0412 0.182 Uiso 1 1 calc R . .
C1K C -0.19215(19) 0.27879(17) 0.15047(10) 0.0726(10) Uani 1 1 d . . .
H1K H -0.2265 0.2675 0.1292 0.087 Uiso 1 1 calc R . .
C1M C -0.0333(5) 0.4041(4) 0.3837(2) 0.075(2) Uiso 0.50 1 d P D 2
H1MA H 0.0061 0.3744 0.3891 0.113 Uiso 0.50 1 calc PR D 2
H1MB H -0.0694 0.3892 0.3628 0.113 Uiso 0.50 1 calc PR D 2
H1MC H -0.0556 0.4092 0.4058 0.113 Uiso 0.50 1 calc PR D 2
C1O C -0.2139(2) 0.4629(3) -0.01133(13) 0.133(2) Uani 1 1 d . . .
H1OA H -0.2398 0.4842 0.0059 0.200 Uiso 1 1 calc R . .
H1OB H -0.2379 0.4240 -0.0189 0.200 Uiso 1 1 calc R . .
H1OC H -0.2138 0.4884 -0.0334 0.200 Uiso 1 1 calc R . .
C1P C 0.5282(2) 0.83981(17) 0.32404(11) 0.0813(12) Uani 1 1 d . . .
H1P H 0.5630 0.8710 0.3233 0.098 Uiso 1 1 calc R . .
C1Q C 0.5079(2) 0.82685(17) 0.35684(10) 0.0736(10) Uani 1 1 d . . .
H1Q H 0.5281 0.8493 0.3785 0.088 Uiso 1 1 calc R . .
C1R C -0.1855(2) 0.3385(2) 0.07912(11) 0.1000(16) Uani 1 1 d . . .
H1R H -0.2213 0.3083 0.0800 0.120 Uiso 1 1 calc R . .
C1S C 0.3906(4) 0.6834(3) 0.51775(13) 0.167(3) Uani 1 1 d . . .
H1SA H 0.3844 0.6456 0.5031 0.251 Uiso 1 1 calc R . .
H1SB H 0.3739 0.6771 0.5414 0.251 Uiso 1 1 calc R . .
H1SC H 0.4417 0.6947 0.5228 0.251 Uiso 1 1 calc R . .
C1T C 0.2690(3) 0.7144(2) 0.48768(10) 0.0976(15) Uani 1 1 d . . .
H1TA H 0.2652 0.6753 0.4744 0.146 Uiso 1 1 calc R . .
H1TB H 0.2402 0.7453 0.4722 0.146 Uiso 1 1 calc R . .
H1TC H 0.2511 0.7097 0.5112 0.146 Uiso 1 1 calc R . .
C1V C 0.52189(19) 0.81937(17) 0.25691(11) 0.0724(10) Uani 1 1 d . . .
H1V H 0.5564 0.8505 0.2556 0.087 Uiso 1 1 calc R . .
C1W C -0.1850(3) 0.3688(2) 0.04686(11) 0.1088(18) Uani 1 1 d . . .
H1W H -0.2189 0.3579 0.0253 0.131 Uiso 1 1 calc R . .
C2 C 0.22772(15) 0.72810(13) 0.12964(7) 0.0450(7) Uani 1 1 d . . .
C2C C -0.0701(5) 0.5164(5) 0.3597(3) 0.100(3) Uiso 0.50 1 d P D 2
H2CA H -0.1049 0.5152 0.3767 0.150 Uiso 0.50 1 calc PR D 2
H2CB H -0.0948 0.5069 0.3343 0.150 Uiso 0.50 1 calc PR D 2
H2CC H -0.0488 0.5573 0.3602 0.150 Uiso 0.50 1 calc PR D 2
C2L C 0.0362(4) 0.4962(3) 0.40574(18) 0.0626(17) Uiso 0.50 1 d P D 2
H2LA H 0.0418 0.5392 0.3994 0.094 Uiso 0.50 1 calc PR D 2
H2LB H 0.0838 0.4774 0.4129 0.094 Uiso 0.50 1 calc PR D 2
H2LC H 0.0101 0.4935 0.4266 0.094 Uiso 0.50 1 calc PR D 2
C3 C 0.08243(13) 0.46492(11) 0.17068(6) 0.0349(6) Uani 1 1 d . . .
C4 C 0.09058(13) 0.46120(11) 0.27362(7) 0.0331(5) Uani 1 1 d . . .
C8 C 0.26122(13) 0.61700(11) 0.23053(6) 0.0328(5) Uani 1 1 d . . .
C9 C 0.21418(13) 0.59579(11) 0.19774(7) 0.0344(6) Uani 1 1 d . . .
C14 C -0.00086(14) 0.38754(11) 0.24408(7) 0.0384(6) Uani 1 1 d . . .
C15 C 0.24249(14) 0.54380(11) 0.33631(7) 0.0361(6) Uani 1 1 d . . .
C18 C 0.20491(14) 0.63219(12) 0.16630(7) 0.0373(6) Uani 1 1 d . . .
H18 H 0.1709 0.6199 0.1451 0.045 Uiso 1 1 calc R . .
C19 C 0.33293(14) 0.61804(12) 0.36665(7) 0.0389(6) Uani 1 1 d . . .
C20 C 0.13918(13) 0.50644(11) 0.16787(6) 0.0339(5) Uani 1 1 d . . .
C24 C 0.10884(13) 0.47439(10) 0.23831(6) 0.0309(5) Uani 1 1 d . . .
C27 C -0.08494(16) 0.42754(14) 0.07545(8) 0.0542(8) Uani 1 1 d . . .
H27 H -0.0519 0.4600 0.0746 0.065 Uiso 1 1 calc R . .
C30 C 0.29672(13) 0.61768(11) 0.29846(7) 0.0331(5) Uani 1 1 d . . .
C31 C 0.16327(14) 0.51024(12) 0.13347(6) 0.0377(6) Uani 1 1 d . . .
H31 H 0.2025 0.5364 0.1313 0.045 Uiso 1 1 calc R . .
C32 C 0.25663(12) 0.59111(11) 0.26595(6) 0.0322(5) Uani 1 1 d . . .
C33 C 0.17232(13) 0.54013(11) 0.20040(6) 0.0329(5) Uani 1 1 d . . .
C36 C 0.12677(13) 0.49113(11) 0.30630(7) 0.0353(6) Uani 1 1 d . . .
C37 C 0.06671(13) 0.44935(11) 0.20612(7) 0.0332(5) Uani 1 1 d . . .
C42 C 0.16163(13) 0.52014(11) 0.23529(6) 0.0334(5) Uani 1 1 d . . .
C45 C 0.36869(14) 0.67669(12) 0.36441(7) 0.0428(6) Uani 1 1 d . . .
C46 C 0.03206(17) 0.45898(14) 0.33971(8) 0.0513(7) Uani 1 1 d . D .
C47 C 0.30622(13) 0.66834(11) 0.22817(7) 0.0358(6) Uani 1 1 d . . .
C49 C -0.04853(16) 0.30247(13) 0.27931(8) 0.0480(7) Uani 1 1 d . . .
H49 H -0.0149 0.3130 0.3011 0.058 Uiso 1 1 calc R . .
C60 C 0.34668(13) 0.66629(11) 0.29575(7) 0.0370(6) Uani 1 1 d . . .
C61 C 0.13111(14) 0.47693(12) 0.10323(7) 0.0405(6) Uani 1 1 d . . .
H61 H 0.1509 0.4771 0.0810 0.049 Uiso 1 1 calc R . .
C62 C 0.24328(14) 0.68627(12) 0.16430(7) 0.0395(6) Uani 1 1 d . . .
C63 C 0.19198(13) 0.52640(11) 0.30401(6) 0.0335(5) Uani 1 1 d . . .
C65 C 0.35933(16) 0.70905(13) 0.42936(7) 0.0475(7) Uani 1 1 d . . .
H65 H 0.3251 0.6775 0.4303 0.057 Uiso 1 1 calc R . .
C68 C 0.20329(13) 0.54591(11) 0.26880(6) 0.0326(5) Uani 1 1 d . . .
C69 C 0.03154(14) 0.42227(11) 0.27624(7) 0.0384(6) Uani 1 1 d . . .
C70 C 0.04210(14) 0.43799(11) 0.13772(7) 0.0386(6) Uani 1 1 d . . .
C71 C 0.25134(15) 0.51224(12) 0.37053(7) 0.0427(6) Uani 1 1 d . . .
H71 H 0.2218 0.4779 0.3729 0.051 Uiso 1 1 calc R . .
C73 C 0.29031(13) 0.59354(11) 0.33363(7) 0.0358(6) Uani 1 1 d . . .
C75 C 0.06974(15) 0.44286(12) 0.10483(7) 0.0410(6) Uani 1 1 d . . .
H75 H 0.0460 0.4224 0.0830 0.049 Uiso 1 1 calc R . .
C77 C -0.04892(15) 0.33547(12) 0.24673(7) 0.0427(6) Uani 1 1 d . . .
C79 C 0.09638(15) 0.49038(12) 0.33797(7) 0.0431(6) Uani 1 1 d . . .
H79 H 0.1197 0.5119 0.3594 0.052 Uiso 1 1 calc R . .
C81 C 0.00266(15) 0.42440(12) 0.30916(7) 0.0459(7) Uani 1 1 d . . .
H81 H -0.0391 0.4009 0.3104 0.055 Uiso 1 1 calc R . .
C82 C 0.29362(14) 0.70303(12) 0.19488(7) 0.0410(6) Uani 1 1 d . . .
H82 H 0.3209 0.7392 0.1936 0.049 Uiso 1 1 calc R . .
C84 C 0.34120(15) 0.58312(13) 0.39925(7) 0.0457(7) Uani 1 1 d . . .
H84 H 0.3741 0.5958 0.4208 0.055 Uiso 1 1 calc R . .
C86 C -0.03297(14) 0.38299(12) 0.17527(7) 0.0408(6) Uani 1 1 d . . .
C89 C 0.38102(14) 0.69632(12) 0.32966(7) 0.0416(6) Uani 1 1 d . . .
C92 C 0.01256(13) 0.40479(11) 0.20901(7) 0.0367(6) Uani 1 1 d . . .
C93 C 0.44235(15) 0.74214(14) 0.22682(9) 0.0531(7) Uani 1 1 d . . .
H93 H 0.4251 0.7189 0.2050 0.064 Uiso 1 1 calc R . .
C96 C 0.30176(16) 0.53026(13) 0.40029(7) 0.0476(7) Uani 1 1 d . . .
H96 H 0.3099 0.5058 0.4222 0.057 Uiso 1 1 calc R . .
C99 C 0.38766(15) 0.71579(13) 0.39660(8) 0.0488(7) Uani 1 1 d . . .
C101 C 0.1730(2) 0.77569(18) 0.13577(10) 0.0899(14) Uani 1 1 d . . .
H10A H 0.1270 0.7558 0.1368 0.135 Uiso 1 1 calc R . .
H10B H 0.1666 0.8051 0.1152 0.135 Uiso 1 1 calc R . .
H10C H 0.1901 0.7971 0.1594 0.135 Uiso 1 1 calc R . .
C105 C 0.35597(13) 0.68787(12) 0.26082(7) 0.0388(6) Uani 1 1 d . . .
C108 C -0.02361(15) 0.40419(12) 0.14068(7) 0.0431(6) Uani 1 1 d . . .
C109 C 0.42650(15) 0.74797(13) 0.32721(8) 0.0469(7) Uani 1 1 d . . .
C110 C 0.2964(2) 0.76010(18) 0.12356(9) 0.0749(10) Uani 1 1 d . . .
H11D H 0.3120 0.7889 0.1440 0.112 Uiso 1 1 calc R . .
H11E H 0.2870 0.7823 0.0998 0.112 Uiso 1 1 calc R . .
H11F H 0.3342 0.7297 0.1230 0.112 Uiso 1 1 calc R . .
C111 C -0.1379(2) 0.45103(19) 0.00766(9) 0.0777(11) Uani 1 1 d . . .
C115 C 0.37841(19) 0.74578(14) 0.46035(8) 0.0610(9) Uani 1 1 d . . .
C117 C 0.43455(18) 0.76672(14) 0.39417(8) 0.0583(8) Uani 1 1 d . . .
C120 C 0.44560(15) 0.76281(13) 0.29217(8) 0.0514(7) Uani 1 1 d . . .
C121 C 0.41418(15) 0.73161(13) 0.25903(8) 0.0474(7) Uani 1 1 d . . .
C122 C -0.09063(15) 0.34113(13) 0.17840(8) 0.0481(7) Uani 1 1 d . . .
C123 C 0.3514(2) 0.7912(2) 0.52072(12) 0.0980(15) Uani 1 1 d . . .
H12A H 0.4020 0.8006 0.5307 0.147 Uiso 1 1 calc R . .
H12B H 0.3258 0.7836 0.5414 0.147 Uiso 1 1 calc R . .
H12C H 0.3292 0.8259 0.5059 0.147 Uiso 1 1 calc R . .
C124 C 0.45685(17) 0.78038(14) 0.35956(9) 0.0599(8) Uani 1 1 d . . .
C125 C -0.07919(16) 0.39371(14) 0.10855(8) 0.0525(7) Uani 1 1 d . . .
C127 C -0.09489(15) 0.31585(13) 0.21389(8) 0.0471(7) Uani 1 1 d . . .
C130 C 0.1999(2) 0.69134(16) 0.09475(8) 0.0692(10) Uani 1 1 d . . .
H13D H 0.2348 0.6595 0.0917 0.104 Uiso 1 1 calc R . .
H13E H 0.1930 0.7184 0.0730 0.104 Uiso 1 1 calc R . .
H13F H 0.1538 0.6724 0.0970 0.104 Uiso 1 1 calc R . .
C131 C -0.14638(17) 0.26868(14) 0.21649(9) 0.0570(8) Uani 1 1 d . . .
C133 C -0.14500(18) 0.23887(14) 0.25022(9) 0.0604(8) Uani 1 1 d . . .
H133 H -0.1787 0.2072 0.2519 0.073 Uiso 1 1 calc R . .
C134 C 0.3471(2) 0.73441(16) 0.49594(8) 0.0702(10) Uani 1 1 d . . .
C136 C -0.0971(2) 0.50993(18) 0.01320(9) 0.0747(10) Uani 1 1 d . . .
H13G H -0.1185 0.5364 0.0300 0.112 Uiso 1 1 calc R . .
H13H H -0.0994 0.5304 -0.0109 0.112 Uiso 1 1 calc R . .
H13I H -0.0467 0.5016 0.0242 0.112 Uiso 1 1 calc R . .
C137 C -0.09600(17) 0.25443(13) 0.28096(9) 0.0548(8) Uani 1 1 d . . .
H137 H -0.0942 0.2324 0.3036 0.066 Uiso 1 1 calc R . .
C140 C 0.49533(17) 0.78618(16) 0.22595(10) 0.0654(9) Uani 1 1 d . . .
H140 H 0.5131 0.7931 0.2035 0.079 Uiso 1 1 calc R . .
C145 C 0.49929(18) 0.80825(16) 0.29035(10) 0.0653(9) Uani 1 1 d . . .
C146 C -0.1358(2) 0.41615(18) 0.04427(9) 0.0760(11) Uani 1 1 d . . .
C2A C 0.5632(7) 0.3752(8) 0.3749(4) 0.068(4) Uani 0.25 1 d P C 1
H2AA H 0.5872 0.3538 0.3973 0.101 Uiso 0.25 1 calc PR C 1
H2AB H 0.5921 0.4106 0.3702 0.101 Uiso 0.25 1 calc PR C 1
H2AC H 0.5579 0.3474 0.3535 0.101 Uiso 0.25 1 calc PR C 1
C2D C 0.4466(9) 0.3482(8) 0.3906(4) 0.073(5) Uani 0.25 1 d P C 1
H2DA H 0.4658 0.3357 0.4163 0.110 Uiso 0.25 1 calc PR C 1
H2DB H 0.4484 0.3136 0.3737 0.110 Uiso 0.25 1 calc PR C 1
H2DC H 0.3966 0.3617 0.3888 0.110 Uiso 0.25 1 calc PR C 1
C2G C 0.5020(9) 0.4488(7) 0.4115(3) 0.067(4) Uani 0.25 1 d P C 1
H2GA H 0.4559 0.4616 0.4177 0.100 Uiso 0.25 1 calc PR C 1
H2GB H 0.5253 0.4839 0.4019 0.100 Uiso 0.25 1 calc PR C 1
H2GC H 0.5331 0.4328 0.4338 0.100 Uiso 0.25 1 calc PR C 1
C2I C 0.0518(7) 0.4477(7) 0.4095(3) 0.141(4) Uiso 0.50 1 d P D 1
H2IA H 0.0860 0.4815 0.4156 0.211 Uiso 0.50 1 calc PR D 1
H2IB H 0.0778 0.4105 0.4050 0.211 Uiso 0.50 1 calc PR D 1
H2IC H 0.0264 0.4410 0.4304 0.211 Uiso 0.50 1 calc PR D 1
C2J C -0.0178(7) 0.5254(6) 0.3837(4) 0.135(4) Uiso 0.50 1 d P D 1
H2JA H -0.0521 0.5252 0.4009 0.203 Uiso 0.50 1 calc PR D 1
H2JB H -0.0381 0.5487 0.3612 0.203 Uiso 0.50 1 calc PR D 1
H2JC H 0.0274 0.5444 0.3958 0.203 Uiso 0.50 1 calc PR D 1
C2K C -0.0687(4) 0.4247(4) 0.3724(2) 0.076(2) Uiso 0.50 1 d P D 1
H2KA H -0.0566 0.3825 0.3670 0.114 Uiso 0.50 1 calc PR D 1
H2KB H -0.1077 0.4393 0.3529 0.114 Uiso 0.50 1 calc PR D 1
H2KC H -0.0842 0.4262 0.3967 0.114 Uiso 0.50 1 calc PR D 1
C2E C -0.0043(2) 0.46413(19) 0.37344(10) 0.0798(12) Uani 1 1 d . . .
C2F C 0.3611(14) 0.3237(14) 0.0532(7) 0.080(7) Uiso 0.15 1 d P A 1
H2FA H 0.3761 0.2909 0.0713 0.121 Uiso 0.15 1 calc PR A 1
H2FB H 0.3886 0.3608 0.0613 0.121 Uiso 0.15 1 calc PR A 1
H2FC H 0.3700 0.3113 0.0286 0.121 Uiso 0.15 1 calc PR A 1
C2H C 0.2581(16) 0.3882(14) 0.0252(8) 0.087(8) Uiso 0.15 1 d P A 1
H2HA H 0.2916 0.4227 0.0296 0.131 Uiso 0.15 1 calc PR A 1
H2HB H 0.2109 0.4009 0.0302 0.131 Uiso 0.15 1 calc PR A 1
H2HC H 0.2532 0.3748 -0.0008 0.131 Uiso 0.15 1 calc PR A 1
C2M C 0.2397(19) 0.2785(17) 0.0341(10) 0.115(11) Uiso 0.15 1 d P A 1
H2MA H 0.2174 0.2595 0.0536 0.173 Uiso 0.15 1 calc PR A 1
H2MB H 0.2706 0.2486 0.0246 0.173 Uiso 0.15 1 calc PR A 1
H2MC H 0.2021 0.2923 0.0136 0.173 Uiso 0.15 1 calc PR A 1

loop_
_atom_site_aniso_label
_atom_site_aniso_U_11
_atom_site_aniso_U_22
_atom_site_aniso_U_33
_atom_site_aniso_U_23
_atom_site_aniso_U_13
_atom_site_aniso_U_12
C1 0.0383(14) 0.0381(14) 0.0313(13) 0.0042(10) 0.0025(10) 0.0038(12)
C1B 0.069(2) 0.0605(19) 0.0501(18) -0.0029(15) 0.0058(15) -0.0240(17)
C1E 0.073(3) 0.095(3) 0.0289(18) -0.0088(18) 0.0007(16) 0.006(2)
C1F 0.102(3) 0.061(2) 0.0398(19) -0.0057(17) 0.024(2) 0.022(2)
C1G 0.080(3) 0.089(3) 0.073(2) 0.009(2) 0.0090(19) -0.031(2)
C1L 0.088(3) 0.111(3) 0.071(2) 0.039(2) -0.019(2) -0.046(3)
C1N 0.091(3) 0.084(3) 0.110(3) 0.044(2) 0.008(2) 0.002(2)
C1U 0.072(2) 0.063(2) 0.059(2) -0.0068(16) -0.0116(16) -0.0236(18)
C1X 0.127(4) 0.082(3) 0.065(2) -0.0067(19) 0.033(2) -0.006(3)
C1Y 0.077(3) 0.087(4) 0.039(2) 0.016(2) 0.013(2) 0.016(3)
C1Z 0.079(3) 0.080(3) 0.046(2) 0.019(2) 0.007(2) 0.035(3)
C2B 0.105(5) 0.093(4) 0.058(3) 0.028(3) -0.039(3) -0.025(4)
C5 0.0358(13) 0.0441(14) 0.0267(12) -0.0003(10) 0.0078(10) 0.0020(12)
C6 0.0447(15) 0.0370(13) 0.0299(13) 0.0040(10) 0.0082(11) 0.0031(12)
C7 0.0348(13) 0.0350(13) 0.0289(13) 0.0024(10) 0.0057(10) 0.0010(11)
C10 0.0469(15) 0.0342(13) 0.0347(14) -0.0034(11) 0.0009(11) 0.0024(12)
C11 0.0430(15) 0.0343(13) 0.0329(13) 0.0027(10) 0.0062(11) 0.0014(12)
C12 0.0342(13) 0.0288(12) 0.0339(13) 0.0048(10) 0.0061(10) 0.0040(11)
C13 0.0397(14) 0.0347(13) 0.0310(13) 0.0002(10) 0.0018(10) 0.0075(11)
C16 0.0391(14) 0.0337(13) 0.0388(14) 0.0017(11) 0.0060(11) 0.0003(12)
C17 0.0361(14) 0.0477(15) 0.0331(13) 0.0037(11) 0.0072(10) 0.0000(12)
C21 0.0376(14) 0.0299(12) 0.0358(13) 0.0015(10) 0.0078(11) 0.0015(11)
C22 0.0486(16) 0.0408(14) 0.0333(14) 0.0005(11) 0.0097(11) -0.0079(13)
C23 0.0338(13) 0.0327(13) 0.0286(12) 0.0005(10) 0.0052(10) 0.0081(11)
C25 0.0380(14) 0.0275(12) 0.0356(13) -0.0020(10) 0.0065(11) 0.0042(11)
C26 0.0487(16) 0.0449(15) 0.0373(14) 0.0006(12) 0.0098(12) -0.0090(13)
C28 0.0372(13) 0.0287(12) 0.0306(13) 0.0017(10) 0.0041(10) 0.0027(11)
C29 0.0356(13) 0.0352(13) 0.0300(13) 0.0001(10) 0.0087(10) 0.0009(11)
C34 0.0375(14) 0.0401(14) 0.0323(13) 0.0014(11) 0.0078(11) 0.0027(12)
C35 0.0432(15) 0.0456(15) 0.0295(13) 0.0037(11) 0.0058(11) 0.0024(13)
C38 0.0394(14) 0.0465(15) 0.0331(13) -0.0024(11) 0.0036(11) 0.0014(12)
C39 0.0360(14) 0.0429(14) 0.0323(13) -0.0015(11) 0.0055(10) 0.0009(12)
C40 0.0298(13) 0.0336(13) 0.0317(13) 0.0026(10) 0.0063(10) 0.0040(11)
C41 0.0385(14) 0.0358(13) 0.0290(13) 0.0021(10) 0.0065(10) 0.0041(11)
C43 0.0373(14) 0.0370(13) 0.0335(13) 0.0005(11) 0.0064(10) 0.0003(11)
C44 0.0421(15) 0.0423(14) 0.0316(13) 0.0026(11) 0.0097(11) -0.0011(12)
C48 0.0458(16) 0.0448(15) 0.0366(14) 0.0059(11) 0.0095(12) -0.0050(13)
C50 0.0460(15) 0.0403(14) 0.0333(13) 0.0043(11) 0.0082(11) -0.0001(12)
C51 0.0480(16) 0.0380(14) 0.0499(16) 0.0037(12) 0.0063(13) -0.0049(13)
C52 0.0305(12) 0.0354(13) 0.0300(12) 0.0011(10) 0.0056(10) 0.0028(11)
C53 0.0438(15) 0.0449(15) 0.0391(15) -0.0030(12) 0.0073(12) -0.0054(13)
C54 0.0408(14) 0.0288(12) 0.0303(13) -0.0004(10) 0.0079(10) 0.0068(11)
C55 0.0411(15) 0.0423(15) 0.0437(15) 0.0089(12) 0.0098(12) -0.0016(12)
C56 0.0401(14) 0.0428(14) 0.0351(14) -0.0004(11) 0.0092(11) -0.0053(12)
C57 0.0472(16) 0.0434(15) 0.0397(15) -0.0032(12) 0.0090(12) -0.0078(13)
C58 0.0544(17) 0.0490(16) 0.0312(14) -0.0006(12) 0.0027(12) 0.0058(14)
C59 0.0500(17) 0.0535(17) 0.0432(16) 0.0048(13) 0.0133(13) -0.0039(14)
C64 0.0346(13) 0.0406(14) 0.0284(13) -0.0005(10) 0.0044(10) 0.0013(11)
C66 0.0425(15) 0.0428(15) 0.0362(14) -0.0020(11) 0.0045(11) -0.0038(12)
C67 0.0425(15) 0.0440(15) 0.0317(13) 0.0018(11) 0.0066(11) 0.0063(12)
C72 0.0366(14) 0.0420(14) 0.0317(13) -0.0011(11) 0.0070(10) -0.0006(12)
C74 0.0556(17) 0.0411(15) 0.0364(14) -0.0053(12) 0.0009(12) 0.0027(13)
C76 0.0640(19) 0.0594(19) 0.0344(15) -0.0066(13) 0.0078(13) 0.0027(16)
C78 0.0475(16) 0.0530(17) 0.0325(14) 0.0096(12) 0.0080(12) 0.0035(14)
C80 0.0499(16) 0.0477(16) 0.0409(15) -0.0017(12) 0.0102(12) -0.0053(14)
C83 0.0489(16) 0.0310(13) 0.0362(14) -0.0028(11) 0.0059(11) -0.0007(12)
C85 0.0586(18) 0.0515(17) 0.0352(15) 0.0069(12) -0.0010(13) 0.0060(15)
C87 0.0578(18) 0.0618(19) 0.0472(17) 0.0027(14) 0.0172(14) -0.0110(16)
C88 0.0582(18) 0.0579(18) 0.0376(15) -0.0066(13) 0.0063(13) -0.0085(15)
C90 0.0514(17) 0.0480(16) 0.0449(16) 0.0007(13) 0.0107(13) -0.0111(14)
C91 0.0419(15) 0.0306(13) 0.0456(15) -0.0037(11) 0.0053(12) -0.0028(12)
C94 0.0462(16) 0.0454(15) 0.0402(15) -0.0005(12) 0.0089(12) -0.0055(13)
C95 0.0520(17) 0.0370(14) 0.0453(16) -0.0053(12) -0.0007(13) -0.0013(13)
C97 0.0469(16) 0.0526(17) 0.0419(15) -0.0008(13) 0.0091(12) -0.0107(14)
C98 0.0594(18) 0.0514(17) 0.0392(15) -0.0057(13) 0.0056(13) -0.0134(15)
C100 0.0415(15) 0.0370(14) 0.0455(16) 0.0029(11) 0.0069(12) -0.0009(12)
C102 0.0557(18) 0.0556(18) 0.0498(17) 0.0023(14) 0.0162(14) -0.0119(15)
C103 0.0470(16) 0.0393(15) 0.0580(18) 0.0026(13) 0.0041(13) -0.0050(13)
C104 0.0495(16) 0.0311(13) 0.0384(14) -0.0036(11) 0.0049(12) 0.0012(12)
C106 0.0627(19) 0.0462(16) 0.0456(16) -0.0045(13) -0.0023(14) -0.0096(15)
C107 0.0420(16) 0.0450(16) 0.0580(18) 0.0053(13) 0.0021(13) -0.0096(13)
C112 0.0472(16) 0.0336(14) 0.0470(16) -0.0029(12) 0.0031(12) 0.0002(12)
C113 0.0568(18) 0.0494(17) 0.0612(19) 0.0110(14) 0.0066(15) -0.0105(15)
C114 0.0577(18) 0.0510(17) 0.0475(17) -0.0003(13) 0.0096(13) -0.0207(15)
C116 0.0500(17) 0.0383(15) 0.0568(18) -0.0009(13) 0.0047(13) -0.0047(13)
C118 0.067(2) 0.220(6) 0.0369(19) 0.012(3) 0.0073(16) -0.017(3)
C119 0.0510(17) 0.0368(14) 0.0512(17) -0.0060(12) -0.0007(13) -0.0036(13)
C126 0.0598(19) 0.0463(17) 0.070(2) 0.0089(15) 0.0063(16) -0.0178(15)
C128 0.0624(19) 0.0591(19) 0.0453(17) -0.0134(14) 0.0062(14) -0.0191(16)
C129 0.066(2) 0.0611(19) 0.0501(18) -0.0005(14) 0.0066(15) -0.0270(17)
C132 0.062(2) 0.069(2) 0.070(2) 0.0223(17) 0.0003(17) -0.0199(18)
C135 0.066(2) 0.0458(17) 0.0583(19) -0.0069(14) -0.0024(15) -0.0111(16)
C138 0.077(2) 0.059(2) 0.0507(18) -0.0029(15) -0.0126(16) -0.0178(18)
C139 0.086(3) 0.081(2) 0.056(2) 0.0025(17) 0.0291(18) -0.013(2)
C141 0.062(2) 0.0515(18) 0.060(2) -0.0005(15) 0.0039(15) -0.0151(16)
C142 0.064(2) 0.0517(18) 0.064(2) -0.0017(15) -0.0012(16) -0.0195(16)
C144 0.069(2) 0.071(2) 0.0328(17) -0.0024(16) 0.0152(16) 0.001(2)
C147 0.065(2) 0.0552(19) 0.067(2) -0.0042(16) -0.0046(16) -0.0215(17)
C1A 0.062(2) 0.0562(19) 0.060(2) -0.0010(15) 0.0010(15) -0.0208(16)
C1C 0.098(3) 0.055(2) 0.069(2) -0.0097(17) -0.021(2) -0.026(2)
C1D 0.069(2) 0.067(2) 0.077(2) -0.0088(18) 0.0138(18) -0.0366(19)
C1H 0.070(2) 0.066(2) 0.057(2) -0.0031(16) -0.0088(16) -0.0222(18)
C1I 0.116(3) 0.063(2) 0.052(2) -0.0096(17) -0.021(2) -0.013(2)
C1J 0.199(6) 0.094(3) 0.064(3) 0.000(2) 0.008(3) -0.008(4)
C1K 0.068(2) 0.070(2) 0.075(2) -0.0073(18) 0.0007(18) -0.0310(19)
C1O 0.085(3) 0.193(6) 0.101(3) 0.064(4) -0.038(3) -0.047(4)
C1P 0.078(3) 0.073(2) 0.083(3) 0.010(2) -0.013(2) -0.042(2)
C1Q 0.077(2) 0.070(2) 0.064(2) -0.0001(18) -0.0137(18) -0.035(2)
C1R 0.103(3) 0.112(3) 0.068(2) 0.007(2) -0.027(2) -0.065(3)
C1S 0.259(8) 0.176(6) 0.076(3) 0.061(3) 0.053(4) 0.149(6)
C1T 0.154(4) 0.091(3) 0.048(2) -0.0088(19) 0.019(2) -0.048(3)
C1V 0.059(2) 0.071(2) 0.084(3) 0.0088(19) 0.0042(18) -0.0288(19)
C1W 0.116(3) 0.119(4) 0.069(3) 0.018(2) -0.041(2) -0.066(3)
C2 0.0525(17) 0.0432(15) 0.0407(15) 0.0112(12) 0.0123(12) -0.0005(13)
C3 0.0388(14) 0.0325(13) 0.0324(13) -0.0009(10) 0.0038(10) 0.0052(11)
C4 0.0342(13) 0.0297(12) 0.0371(13) 0.0026(10) 0.0109(10) 0.0019(11)
C8 0.0337(13) 0.0336(13) 0.0312(13) 0.0003(10) 0.0062(10) 0.0056(11)
C9 0.0328(13) 0.0350(13) 0.0358(13) 0.0023(10) 0.0071(10) 0.0002(11)
C14 0.0385(14) 0.0364(13) 0.0411(14) 0.0002(11) 0.0089(11) -0.0025(12)
C15 0.0451(15) 0.0312(13) 0.0327(13) -0.0018(10) 0.0086(11) 0.0020(11)
C18 0.0396(14) 0.0386(14) 0.0339(13) 0.0032(11) 0.0069(11) -0.0016(12)
C19 0.0417(15) 0.0373(14) 0.0354(14) -0.0026(11) 0.0007(11) 0.0021(12)
C20 0.0354(13) 0.0323(13) 0.0338(13) 0.0025(10) 0.0059(10) 0.0000(11)
C24 0.0336(13) 0.0292(12) 0.0300(12) 0.0015(10) 0.0058(10) 0.0014(11)
C27 0.0573(18) 0.0549(18) 0.0449(17) -0.0030(14) -0.0052(13) -0.0089(15)
C30 0.0323(13) 0.0299(12) 0.0361(13) 0.0007(10) 0.0039(10) 0.0022(11)
C31 0.0404(14) 0.0403(14) 0.0318(13) 0.0046(11) 0.0049(11) 0.0038(12)
C32 0.0310(13) 0.0316(12) 0.0336(13) 0.0013(10) 0.0049(10) 0.0022(11)
C33 0.0328(13) 0.0335(13) 0.0323(13) 0.0012(10) 0.0059(10) 0.0013(11)
C36 0.0418(14) 0.0296(12) 0.0342(13) 0.0035(10) 0.0065(11) 0.0005(11)
C37 0.0313(13) 0.0320(13) 0.0367(14) 0.0024(10) 0.0073(10) 0.0021(11)
C42 0.0355(13) 0.0314(13) 0.0336(13) 0.0009(10) 0.0070(10) 0.0032(11)
C45 0.0397(15) 0.0435(15) 0.0405(15) 0.0001(12) -0.0050(11) -0.0009(12)
C46 0.0631(19) 0.0507(17) 0.0452(16) -0.0059(13) 0.0230(14) -0.0124(15)
C47 0.0336(13) 0.0341(13) 0.0411(14) 0.0016(11) 0.0105(11) 0.0008(11)
C49 0.0519(17) 0.0428(15) 0.0535(17) -0.0012(13) 0.0208(13) -0.0067(14)
C60 0.0353(14) 0.0349(13) 0.0392(14) 0.0003(11) 0.0023(11) 0.0018(11)
C61 0.0480(16) 0.0398(14) 0.0321(13) 0.0021(11) 0.0029(11) 0.0055(13)
C62 0.0452(15) 0.0373(14) 0.0380(14) 0.0059(11) 0.0132(12) 0.0023(12)
C63 0.0403(14) 0.0287(12) 0.0314(13) -0.0003(10) 0.0063(10) 0.0002(11)
C65 0.0534(17) 0.0441(16) 0.0392(15) -0.0016(12) -0.0075(12) 0.0040(14)
C68 0.0361(13) 0.0316(13) 0.0305(13) 0.0002(10) 0.0069(10) 0.0037(11)
C69 0.0412(15) 0.0340(13) 0.0410(14) 0.0001(11) 0.0101(11) -0.0005(12)
C70 0.0431(15) 0.0321(13) 0.0382(14) 0.0011(11) 0.0010(11) -0.0009(12)
C71 0.0554(17) 0.0344(13) 0.0385(15) 0.0000(11) 0.0094(12) -0.0028(13)
C73 0.0375(14) 0.0367(13) 0.0326(13) -0.0011(11) 0.0043(10) 0.0066(11)
C75 0.0506(16) 0.0361(14) 0.0333(14) 0.0000(11) -0.0006(11) 0.0007(13)
C77 0.0469(16) 0.0376(14) 0.0472(16) -0.0010(12) 0.0182(12) -0.0083(13)
C79 0.0551(17) 0.0420(15) 0.0347(14) -0.0036(11) 0.0147(12) -0.0059(13)
C81 0.0501(16) 0.0425(15) 0.0504(16) -0.0004(13) 0.0232(13) -0.0121(13)
C82 0.0411(15) 0.0380(14) 0.0454(15) 0.0031(12) 0.0120(12) -0.0066(12)
C84 0.0497(16) 0.0455(16) 0.0380(15) -0.0051(12) -0.0027(12) 0.0033(13)
C86 0.0411(15) 0.0357(14) 0.0440(15) -0.0040(11) 0.0039(12) -0.0059(12)
C89 0.0373(14) 0.0384(14) 0.0460(16) -0.0033(12) -0.0004(11) 0.0003(12)
C92 0.0367(14) 0.0318(13) 0.0417(14) -0.0016(11) 0.0073(11) -0.0019(11)
C93 0.0380(15) 0.0533(18) 0.067(2) 0.0056(15) 0.0079(14) -0.0103(14)
C96 0.0654(19) 0.0420(15) 0.0332(14) 0.0022(11) 0.0030(13) 0.0040(14)
C99 0.0480(17) 0.0411(15) 0.0488(17) -0.0043(12) -0.0142(13) 0.0027(13)
C101 0.131(4) 0.085(3) 0.063(2) 0.040(2) 0.042(2) 0.055(3)
C105 0.0319(13) 0.0368(14) 0.0474(15) -0.0002(11) 0.0064(11) -0.0060(11)
C108 0.0486(16) 0.0371(14) 0.0412(15) -0.0028(11) 0.0017(12) -0.0070(13)
C109 0.0413(15) 0.0462(16) 0.0483(16) 0.0030(13) -0.0051(12) -0.0053(13)
C110 0.090(3) 0.081(2) 0.056(2) 0.0238(17) 0.0180(18) -0.022(2)
C111 0.083(3) 0.091(3) 0.0480(19) 0.0058(18) -0.0181(17) -0.019(2)
C115 0.077(2) 0.0465(17) 0.0484(18) -0.0042(14) -0.0182(15) 0.0048(17)
C117 0.064(2) 0.0517(18) 0.0506(18) -0.0014(14) -0.0121(15) -0.0121(16)
C120 0.0419(16) 0.0433(16) 0.0636(19) 0.0034(14) -0.0053(13) -0.0083(13)
C121 0.0428(16) 0.0428(15) 0.0555(17) 0.0065(13) 0.0064(13) -0.0032(13)
C122 0.0478(16) 0.0430(15) 0.0519(17) -0.0036(13) 0.0046(13) -0.0075(13)
C123 0.073(3) 0.116(4) 0.098(3) -0.057(3) -0.004(2) 0.003(2)
C124 0.0584(19) 0.0485(17) 0.064(2) 0.0010(15) -0.0132(15) -0.0137(15)
C125 0.0534(18) 0.0523(17) 0.0469(17) -0.0025(13) -0.0042(13) -0.0126(15)
C127 0.0484(16) 0.0413(15) 0.0536(17) -0.0038(13) 0.0145(13) -0.0085(13)
C130 0.097(3) 0.065(2) 0.0419(17) 0.0157(15) 0.0018(16) -0.011(2)
C131 0.0597(19) 0.0493(17) 0.064(2) -0.0089(15) 0.0165(15) -0.0167(15)
C133 0.070(2) 0.0500(18) 0.068(2) -0.0065(15) 0.0297(17) -0.0265(16)
C134 0.101(3) 0.066(2) 0.0353(16) -0.0053(14) -0.0103(16) 0.023(2)
C136 0.080(2) 0.084(3) 0.0531(19) 0.0109(17) -0.0064(17) -0.010(2)
C137 0.068(2) 0.0426(16) 0.0595(19) -0.0021(14) 0.0269(16) -0.0142(15)
C140 0.0507(19) 0.068(2) 0.078(2) 0.0146(18) 0.0146(16) -0.0117(17)
C145 0.0558(19) 0.060(2) 0.073(2) 0.0124(17) -0.0055(16) -0.0240(17)
C146 0.078(2) 0.086(3) 0.0519(19) 0.0058(17) -0.0201(17) -0.031(2)
C2A 0.054(8) 0.083(10) 0.061(8) 0.025(7) -0.003(6) 0.032(8)
C2D 0.085(11) 0.084(11) 0.041(8) 0.030(7) -0.018(7) -0.026(9)
C2G 0.080(10) 0.085(10) 0.029(6) 0.005(6) -0.005(7) 0.043(9)
C2E 0.096(3) 0.088(3) 0.068(2) -0.0266(19) 0.047(2) -0.047(2)

loop_
_atom_type_symbol
_atom_type_description
_atom_type_scat_dispersion_real
_atom_type_scat_dispersion_imag
_atom_type_scat_source
C C 0.0181 0.0091 'International Tables Vol C Tables 4.2.6.8 and 6.1.1.4'
H H 0.0000 0.0000 'International Tables Vol C Tables 4.2.6.8 and 6.1.1.4'

loop_
_geom_angle_atom_site_label_1
_geom_angle_atom_site_label_2
_geom_angle_atom_site_label_3
_geom_angle
C13 C1 C64 118.4(2)
C67 C1 C13 118.6(2)
C67 C1 C64 122.8(2)
C98 C1B H1B 119.5
C129 C1B H1B 119.5
C129 C1B C98 121.0(3)
H1EA C1E H1EB 109.5
H1EA C1E H1EC 109.5
H1EB C1E H1EC 109.5
C76 C1E H1EA 109.5
C76 C1E H1EB 109.5
C76 C1E H1EC 109.5
H1FA C1F H1FB 109.5
H1FA C1F H1FC 109.5
H1FB C1F H1FC 109.5
C76 C1F H1FA 109.5
C76 C1F H1FB 109.5
C76 C1F H1FC 109.5
H1GA C1G H1GB 109.5
H1GA C1G H1GC 109.5
H1GB C1G H1GC 109.5
C132 C1G H1GA 109.5
C132 C1G H1GB 109.5
C132 C1G H1GC 109.5
H1LA C1L H1LB 109.5
H1LA C1L H1LC 109.5
H1LB C1L H1LC 109.5
C132 C1L H1LA 109.5
C132 C1L H1LB 109.5
C132 C1L H1LC 109.5
H1NA C1N H1NB 109.5
H1NA C1N H1NC 109.5
H1NB C1N H1NC 109.5
C132 C1N H1NA 109.5
C132 C1N H1NB 109.5
C132 C1N H1NC 109.5
C135 C1U H1U 119.9
C138 C1U H1U 119.9
C138 C1U C135 120.2(3)
H1XA C1X H1XB 109.5
H1XA C1X H1XC 109.5
H1XB C1X H1XC 109.5
C87 C1X H1XA 109.5
C87 C1X H1XB 109.5
C87 C1X H1XC 109.5
H1YA C1Y H1YB 109.5
H1YA C1Y H1YC 109.5
H1YB C1Y H1YC 109.5
C85 C1Y H1YA 109.5
C85 C1Y H1YB 109.5
C85 C1Y H1YC 109.5
H1ZA C1Z H1ZB 109.5
H1ZA C1Z H1ZC 109.5
H1ZB C1Z H1ZC 109.5
C85 C1Z H1ZA 109.5
C85 C1Z H1ZB 109.5
C85 C1Z H1ZC 109.5
H2BA C2B H2BB 109.5
H2BA C2B H2BC 109.5
H2BB C2B H2BC 109.5
C85 C2B H2BA 109.5
C85 C2B H2BB 109.5
C85 C2B H2BC 109.5
C17 C5 C34 117.5(2)
C17 C5 C64 123.1(2)
C34 C5 C64 119.2(2)
C29 C6 H6 119.2
C29 C6 C35 121.6(2)
C35 C6 H6 119.2
C34 C7 C43 120.5(2)
C52 C7 C34 119.2(2)
C52 C7 C43 120.1(2)
C13 C10 C104 119.0(2)
C74 C10 C13 117.6(2)
C74 C10 C104 123.2(2)
C12 C11 H11 119.7
C50 C11 H11 119.7
C50 C11 C12 120.7(2)
C11 C12 C21 118.5(2)
C11 C12 C54 121.8(2)
C21 C12 C54 119.6(2)
C10 C13 C1 119.6(2)
C28 C13 C1 120.2(2)
C28 C13 C10 120.1(2)
C21 C16 C100 119.1(2)
C55 C16 C21 117.4(2)
C55 C16 C100 123.4(2)
C5 C17 H17 119.5
C78 C17 C5 120.9(2)
C78 C17 H17 119.5
C12 C21 C16 120.1(2)
C12 C21 C25 119.7(2)
C25 C21 C16 120.2(2)
C26 C22 C44 122.3(2)
C56 C22 C26 118.7(2)
C56 C22 C44 119.0(2)
C28 C23 C40 119.3(2)
C54 C23 C28 120.5(2)
C54 C23 C40 120.3(2)
C21 C25 C83 119.9(2)
C28 C25 C21 119.8(2)
C28 C25 C83 120.0(2)
C80 C26 C22 122.7(2)
C80 C26 C90 117.6(2)
C90 C26 C22 119.7(2)
C13 C28 C23 119.6(2)
C25 C28 C13 119.7(2)
C25 C28 C23 120.0(2)
C6 C29 C41 118.9(2)
C6 C29 C54 122.5(2)
C41 C29 C54 118.4(2)
C5 C34 C7 120.2(2)
C5 C34 C44 120.3(2)
C7 C34 C44 119.4(2)
C6 C35 C85 119.7(2)
C38 C35 C6 118.7(2)
C38 C35 C85 121.6(2)
C35 C38 H38 118.9
C35 C38 C39 122.2(2)
C39 C38 H38 118.9
C38 C39 C41 117.5(2)
C38 C39 C72 123.0(2)
C41 C39 C72 119.2(2)
C52 C40 C23 119.1(2)
C64 C40 C23 120.4(2)
C64 C40 C52 120.5(2)
C29 C41 C39 119.7(2)
C29 C41 C52 120.3(2)
C52 C41 C39 119.8(2)
C7 C43 C56 119.1(2)
C72 C43 C7 120.4(2)
C72 C43 C56 120.5(2)
C34 C44 C22 118.8(2)
C48 C44 C22 123.2(2)
C48 C44 C34 118.0(2)
C44 C48 H48 119.6
C78 C48 C44 120.7(2)
C78 C48 H48 119.6
C11 C50 H50 119.9
C11 C50 C55 120.2(2)
C55 C50 H50 119.9
C103 C51 C100 119.7(2)
C103 C51 C107 118.4(2)
C107 C51 C100 121.7(2)
C7 C52 C40 120.5(2)
C7 C52 C41 119.4(2)
C41 C52 C40 119.5(2)
C66 C53 H53 119.2
C88 C53 H53 119.2
C88 C53 C66 121.7(3)
C12 C54 C29 122.4(2)
C23 C54 C12 118.7(2)
C23 C54 C29 118.9(2)
C16 C55 H55 119.1
C50 C55 C16 121.8(2)
C50 C55 H55 119.1
C22 C56 C43 120.2(2)
C22 C56 C57 120.4(2)
C57 C56 C43 119.4(2)
C56 C57 C94 119.0(2)
C97 C57 C56 120.5(2)
C97 C57 C94 120.1(2)
C67 C58 C74 118.4(2)
C67 C58 C76 122.2(3)
C74 C58 C76 119.4(2)
C80 C59 C87 120.3(3)
C80 C59 C102 117.2(3)
C102 C59 C87 122.5(2)
C5 C64 C1 123.0(2)
C40 C64 C1 118.5(2)
C40 C64 C5 118.4(2)
C53 C66 C72 123.1(2)
C53 C66 C94 118.0(2)
C94 C66 C72 118.8(2)
C1 C67 H67 118.8
C58 C67 C1 122.3(3)
C58 C67 H67 118.8
C39 C72 C66 122.6(2)
C43 C72 C39 118.5(2)
C43 C72 C66 118.8(2)
C10 C74 H74 118.9
C58 C74 C10 122.1(2)
C58 C74 H74 118.9
C1E C76 C1F 111.1(3)
C1E C76 C58 109.8(3)
C1E C76 C144 107.7(3)
C1E C76 C2H 51.1(11)
C1E C76 C2M 53.8(14)
C1F C76 C58 109.5(2)
C1F C76 C144 107.2(3)
C1F C76 C2H 145.3(11)
C1F C76 C2M 60.4(14)
C58 C76 C144 111.6(2)
C58 C76 C2M 110.1(13)
C144 C76 C2M 138.2(13)
C2F C76 C1E 137.8(11)
C2F C76 C1F 55.5(12)
C2F C76 C58 112.3(11)
C2F C76 C144 54.2(12)
C2F C76 C2H 114.2(17)
C2F C76 C2M 111.1(18)
C2H C76 C58 105.0(11)
C2H C76 C144 62.4(12)
C2H C76 C2M 103.7(17)
C17 C78 C48 121.1(2)
C17 C78 H78 119.5
C48 C78 H78 119.5
C26 C80 H80 118.2
C59 C80 C26 123.6(3)
C59 C80 H80 118.2
C25 C83 C91 119.0(2)
C104 C83 C25 120.3(2)
C104 C83 C91 120.6(2)
C1Y C85 C2G 71.8(7)
C1Z C85 C1Y 106.4(4)
C1Z C85 C2G 141.6(5)
C2B C85 C1Y 109.1(4)
C2B C85 C1Z 110.1(4)
C2B C85 C35 113.1(3)
C2B C85 C2A 63.8(7)
C2B C85 C2G 42.6(6)
C35 C85 C1Y 108.1(3)
C35 C85 C1Z 109.8(2)
C35 C85 C2A 105.2(5)
C35 C85 C2G 106.9(5)
C2A C85 C1Y 145.6(5)
C2A C85 C1Z 53.2(6)
C2A C85 C2G 106.2(9)
C2D C85 C1Y 45.6(8)
C2D C85 C1Z 61.7(9)
C2D C85 C2B 131.9(6)
C2D C85 C35 113.9(5)
C2D C85 C2A 111.8(10)
C2D C85 C2G 112.2(10)
C59 C87 C1X 107.4(3)
C118 C87 C1X 109.3(4)
C118 C87 C59 110.1(3)
C118 C87 C139 109.6(3)
C139 C87 C1X 108.3(3)
C139 C87 C59 112.1(3)
C53 C88 H88 119.8
C128 C88 C53 120.4(3)
C128 C88 H88 119.8
C26 C90 C97 119.7(2)
C26 C90 C114 117.9(2)
C114 C90 C97 122.5(2)
C100 C91 C83 120.3(2)
C100 C91 C112 120.5(2)
C112 C91 C83 119.2(2)
C66 C94 C57 120.9(2)
C98 C94 C57 119.1(2)
C98 C94 C66 120.0(2)
C106 C95 C104 122.8(3)
C106 C95 C119 118.2(2)
C119 C95 C104 118.9(2)
C57 C97 C90 119.3(2)
C57 C97 C129 118.7(3)
C129 C97 C90 122.0(3)
C1B C98 C94 119.2(3)
C128 C98 C1B 121.8(3)
C128 C98 C94 118.9(3)
C51 C100 C16 122.4(2)
C91 C100 C16 118.9(2)
C91 C100 C51 118.6(2)
C59 C102 H102 119.4
C114 C102 C59 121.2(3)
C114 C102 H102 119.4
C51 C103 C116 120.0(3)
C51 C103 C141 117.6(3)
C141 C103 C116 122.4(3)
C10 C104 C95 122.9(2)
C83 C104 C10 118.5(2)
C83 C104 C95 118.7(2)
C95 C106 H106 119.1
C95 C106 C138 121.8(3)
C138 C106 H106 119.1
C51 C107 H107 118.5
C113 C107 C51 123.0(3)
C113 C107 H107 118.5
C91 C112 C119 119.4(2)
C116 C112 C91 120.3(2)
C116 C112 C119 120.1(2)
C107 C113 C126 117.2(3)
C107 C113 C132 123.1(3)
C126 C113 C132 119.6(3)
C90 C114 H114 118.9
C102 C114 C90 122.1(3)
C102 C114 H114 118.9
C112 C116 C103 118.9(2)
C112 C116 C142 119.3(3)
C142 C116 C103 121.8(3)
C87 C118 H11A 109.5
C87 C118 H11B 109.5
C87 C118 H11C 109.5
H11A C118 H11B 109.5
H11A C118 H11C 109.5
H11B C118 H11C 109.5
C95 C119 C112 121.0(2)
C95 C119 C135 119.9(3)
C135 C119 C112 119.1(3)
C113 C126 H126 119.4
C141 C126 C113 121.2(3)
C141 C126 H126 119.4
C88 C128 C98 120.6(3)
C88 C128 H128 119.7
C98 C128 H128 119.7
C1B C129 C97 121.7(3)
C1B C129 H129 119.1
C97 C129 H129 119.1
C1G C132 C1N 109.4(3)
C1L C132 C1G 107.4(3)
C1L C132 C1N 109.5(3)
C113 C132 C1G 110.9(3)
C113 C132 C1L 111.5(3)
C113 C132 C1N 108.1(3)
C1U C135 C119 119.6(3)
C1U C135 C147 121.5(3)
C119 C135 C147 118.7(3)
C1U C138 C106 120.0(3)
C1U C138 H138 120.0
C106 C138 H138 120.0
C87 C139 H13A 109.5
C87 C139 H13B 109.5
C87 C139 H13C 109.5
H13A C139 H13B 109.5
H13A C139 H13C 109.5
H13B C139 H13C 109.5
C103 C141 H141 119.0
C126 C141 C103 122.0(3)
C126 C141 H141 119.0
C116 C142 H142 119.5
C147 C142 C116 120.9(3)
C147 C142 H142 119.5
C76 C144 H14A 109.5
C76 C144 H14B 109.5
C76 C144 H14C 109.5
H14A C144 H14B 109.5
H14A C144 H14C 109.5
H14B C144 H14C 109.5
C135 C147 H147 119.1
C142 C147 C135 121.8(3)
C142 C147 H147 119.1
C1K C1A C1H 122.4(3)
C122 C1A C1H 118.7(3)
C122 C1A C1K 118.8(3)
C1I C1C H1C 118.5
C1I C1C C117 123.1(3)
C117 C1C H1C 118.5
C1K C1D H1D 119.2
C1K C1D C131 121.5(3)
C131 C1D H1D 119.2
C1R C1H C1A 121.7(3)
C1R C1H C125 117.4(3)
C125 C1H C1A 120.9(3)
C1C C1I H1I 119.4
C1C C1I C115 121.2(3)
C115 C1I H1I 119.4
H1JA C1J H1JB 109.5
H1JA C1J H1JC 109.5
H1JB C1J H1JC 109.5
C111 C1J H1JA 109.5
C111 C1J H1JB 109.5
C111 C1J H1JC 109.5
C1A C1K H1K 119.2
C1D C1K C1A 121.7(3)
C1D C1K H1K 119.2
H1MA C1M H1MB 109.5
H1MA C1M H1MC 109.5
H1MB C1M H1MC 109.5
C2E C1M H1MA 109.5
C2E C1M H1MB 109.5
C2E C1M H1MC 109.5
H1OA C1O H1OB 109.5
H1OA C1O H1OC 109.5
H1OB C1O H1OC 109.5
C111 C1O H1OA 109.5
C111 C1O H1OB 109.5
C111 C1O H1OC 109.5
C1Q C1P H1P 118.9
C1Q C1P C145 122.2(3)
C145 C1P H1P 118.9
C1P C1Q H1Q 119.4
C1P C1Q C124 121.3(3)
C124 C1Q H1Q 119.4
C1H C1R H1R 119.2
C1W C1R C1H 121.7(4)
C1W C1R H1R 119.2
H1SA C1S H1SB 109.5
H1SA C1S H1SC 109.5
H1SB C1S H1SC 109.5
C134 C1S H1SA 109.5
C134 C1S H1SB 109.5
C134 C1S H1SC 109.5
H1TA C1T H1TB 109.5
H1TA C1T H1TC 109.5
H1TB C1T H1TC 109.5
C134 C1T H1TA 109.5
C134 C1T H1TB 109.5
C134 C1T H1TC 109.5
C140 C1V H1V 119.6
C140 C1V C145 120.7(3)
C145 C1V H1V 119.6
C1R C1W H1W 119.0
C1R C1W C146 122.0(3)
C146 C1W H1W 119.0
C101 C2 C62 108.8(2)
C101 C2 C110 109.0(3)
C101 C2 C130 110.3(3)
C110 C2 C62 110.5(2)
C130 C2 C62 110.9(2)
C130 C2 C110 107.3(3)
H2CA C2C H2CB 109.5
H2CA C2C H2CC 109.5
H2CB C2C H2CC 109.5
C2E C2C H2CA 109.5
C2E C2C H2CB 109.5
C2E C2C H2CC 109.5
H2LA C2L H2LB 109.5
H2LA C2L H2LC 109.5
H2LB C2L H2LC 109.5
C2E C2L H2LA 109.5
C2E C2L H2LB 109.5
C2E C2L H2LC 109.5
C20 C3 C70 119.8(2)
C37 C3 C20 120.2(2)
C37 C3 C70 119.9(2)
C24 C4 C36 120.4(2)
C24 C4 C69 120.3(2)
C69 C4 C36 119.0(2)
C32 C8 C9 119.8(2)
C47 C8 C9 119.6(2)
C47 C8 C32 120.3(2)
C8 C9 C33 118.4(2)
C18 C9 C8 118.2(2)
C18 C9 C33 123.1(2)
C69 C14 C77 122.2(2)
C92 C14 C69 118.8(2)
C92 C14 C77 119.0(2)
C63 C15 C73 118.9(2)
C71 C15 C63 123.6(2)
C71 C15 C73 117.3(2)
C9 C18 H18 118.6
C9 C18 C62 122.9(2)
C62 C18 H18 118.6
C73 C19 C45 118.7(2)
C84 C19 C45 123.1(2)
C84 C19 C73 118.1(2)
C3 C20 C33 119.3(2)
C31 C20 C3 118.0(2)
C31 C20 C33 122.6(2)
C4 C24 C42 119.9(2)
C37 C24 C4 118.9(2)
C37 C24 C42 120.4(2)
C125 C27 H27 118.3
C146 C27 H27 118.3
C146 C27 C125 123.4(3)
C32 C30 C60 120.4(2)
C32 C30 C73 119.1(2)
C73 C30 C60 120.3(2)
C20 C31 H31 119.5
C61 C31 C20 121.1(2)
C61 C31 H31 119.5
C8 C32 C68 120.0(2)
C30 C32 C8 119.0(2)
C30 C32 C68 120.2(2)
C20 C33 C9 122.1(2)
C42 C33 C9 119.4(2)
C42 C33 C20 118.5(2)
C4 C36 C63 118.4(2)
C79 C36 C4 119.1(2)
C79 C36 C63 122.3(2)
C3 C37 C92 120.1(2)
C24 C37 C3 119.1(2)
C24 C37 C92 120.6(2)
C24 C42 C68 119.3(2)
C33 C42 C24 120.5(2)
C33 C42 C68 120.2(2)
C89 C45 C19 118.4(2)
C89 C45 C99 119.8(3)
C99 C45 C19 121.7(2)
C79 C46 C2E 121.4(3)
C81 C46 C79 117.2(2)
C81 C46 C2E 121.4(3)
C8 C47 C105 119.5(2)
C82 C47 C8 117.8(2)
C82 C47 C105 122.2(2)
C77 C49 H49 119.1
C77 C49 C137 121.8(3)
C137 C49 H49 119.1
C30 C60 C89 118.5(2)
C105 C60 C30 120.3(2)
C105 C60 C89 120.9(2)
C31 C61 H61 119.8
C31 C61 C75 120.3(2)
C75 C61 H61 119.8
C18 C62 C2 121.4(2)
C82 C62 C2 120.3(2)
C82 C62 C18 118.2(2)
C15 C63 C36 122.4(2)
C68 C63 C15 118.9(2)
C68 C63 C36 118.6(2)
C99 C65 H65 118.2
C115 C65 H65 118.2
C115 C65 C99 123.5(3)
C32 C68 C42 119.5(2)
C63 C68 C32 120.2(2)
C63 C68 C42 120.3(2)
C4 C69 C14 119.1(2)
C81 C69 C4 117.9(2)
C81 C69 C14 122.7(2)
C3 C70 C108 118.5(2)
C75 C70 C3 117.7(2)
C75 C70 C108 123.7(2)
C15 C71 H71 119.5
C96 C71 C15 121.0(3)
C96 C71 H71 119.5
C19 C73 C15 119.7(2)
C30 C73 C15 120.4(2)
C30 C73 C19 119.8(2)
C61 C75 C70 121.5(2)
C61 C75 H75 119.3
C70 C75 H75 119.3
C49 C77 C14 123.5(2)
C49 C77 C127 118.3(2)
C127 C77 C14 118.2(2)
C36 C79 C46 122.5(2)
C36 C79 H79 118.8
C46 C79 H79 118.8
C46 C81 C69 123.1(3)
C46 C81 H81 118.4
C69 C81 H81 118.4
C47 C82 H82 118.8
C62 C82 C47 122.4(2)
C62 C82 H82 118.8
C19 C84 H84 119.9
C96 C84 C19 120.3(2)
C96 C84 H84 119.9
C108 C86 C92 120.6(2)
C108 C86 C122 120.5(2)
C122 C86 C92 118.9(2)
C45 C89 C60 120.8(2)
C45 C89 C109 120.0(2)
C109 C89 C60 119.1(2)
C14 C92 C37 120.1(2)
C14 C92 C86 120.6(2)
C37 C92 C86 119.0(2)
C121 C93 H93 119.4
C121 C93 C140 121.3(3)
C140 C93 H93 119.4
C71 C96 C84 121.5(2)
C71 C96 H96 119.2
C84 C96 H96 119.2
C65 C99 C45 123.6(3)
C65 C99 C117 117.9(3)
C117 C99 C45 118.4(3)
C2 C101 H10A 109.5
C2 C101 H10B 109.5
C2 C101 H10C 109.5
H10A C101 H10B 109.5
H10A C101 H10C 109.5
H10B C101 H10C 109.5
C47 C105 C121 122.6(2)
C60 C105 C47 118.8(2)
C60 C105 C121 118.6(2)
C86 C108 C70 119.0(2)
C86 C108 C125 119.5(3)
C125 C108 C70 121.5(2)
C120 C109 C89 119.2(2)
C124 C109 C89 120.3(3)
C124 C109 C120 120.3(3)
C2 C110 H11D 109.5
C2 C110 H11E 109.5
C2 C110 H11F 109.5
H11D C110 H11E 109.5
H11D C110 H11F 109.5
H11E C110 H11F 109.5
C1O C111 C1J 108.1(4)
C1O C111 C146 111.2(3)
C136 C111 C1J 108.1(4)
C136 C111 C1O 109.8(4)
C136 C111 C146 112.3(3)
C146 C111 C1J 107.1(4)
C1I C115 C134 121.8(3)
C65 C115 C1I 117.4(3)
C65 C115 C134 120.8(3)
C1C C117 C99 116.6(3)
C1C C117 C124 123.5(3)
C124 C117 C99 119.9(3)
C109 C120 C145 119.7(3)
C121 C120 C109 121.2(3)
C121 C120 C145 119.1(3)
C93 C121 C105 123.3(3)
C93 C121 C120 118.2(3)
C120 C121 C105 118.5(3)
C1A C122 C86 120.4(3)
C1A C122 C127 120.3(3)
C127 C122 C86 119.1(2)
H12A C123 H12B 109.5
H12A C123 H12C 109.5
H12B C123 H12C 109.5
C134 C123 H12A 109.5
C134 C123 H12B 109.5
C134 C123 H12C 109.5
C1Q C124 C117 121.6(3)
C109 C124 C1Q 118.9(3)
C109 C124 C117 119.5(3)
C1H C125 C108 118.6(3)
C27 C125 C1H 118.1(3)
C27 C125 C108 123.1(3)
C77 C127 C122 121.7(2)
C77 C127 C131 118.9(3)
C122 C127 C131 119.4(3)
C2 C130 H13D 109.5
C2 C130 H13E 109.5
C2 C130 H13F 109.5
H13D C130 H13E 109.5
H13D C130 H13F 109.5
H13E C130 H13F 109.5
C1D C131 C127 118.0(3)
C133 C131 C1D 122.4(3)
C133 C131 C127 119.5(3)
C131 C133 H133 119.6
C137 C133 C131 120.8(3)
C137 C133 H133 119.6
C1S C134 C115 107.7(3)
C1S C134 C123 108.7(4)
C1T C134 C1S 107.8(4)
C1T C134 C115 112.8(3)
C1T C134 C123 107.4(3)
C123 C134 C115 112.2(3)
C111 C136 H13G 109.5
C111 C136 H13H 109.5
C111 C136 H13I 109.5
H13G C136 H13H 109.5
H13G C136 H13I 109.5
H13H C136 H13I 109.5
C49 C137 H137 119.9
C133 C137 C49 120.1(3)
C133 C137 H137 119.9
C1V C140 C93 120.6(3)
C1V C140 H140 119.7
C93 C140 H140 119.7
C1P C145 C120 117.4(3)
C1V C145 C1P 122.7(3)
C1V C145 C120 119.8(3)
C1W C146 C111 120.8(3)
C27 C146 C1W 116.8(3)
C27 C146 C111 122.4(3)
C85 C2A H2AA 109.5
C85 C2A H2AB 109.5
C85 C2A H2AC 109.5
C85 C2D H2DA 109.5
C85 C2D H2DB 109.5
C85 C2D H2DC 109.5
C85 C2G H2GA 109.5
C85 C2G H2GB 109.5
C85 C2G H2GC 109.5
C2E C2I H2IA 109.5
C2E C2I H2IB 109.5
C2E C2I H2IC 109.5
C2E C2J H2JA 109.5
C2E C2J H2JB 109.5
C2E C2J H2JC 109.5
C2E C2K H2KA 109.5
C2E C2K H2KB 109.5
C2E C2K H2KC 109.5
C1M C2E C2C 112.6(5)
C1M C2E C46 112.1(4)
C1M C2E C2I 79.3(6)
C2L C2E C1M 112.5(5)
C2L C2E C2C 99.3(5)
C2L C2E C46 116.2(4)
C2L C2E C2I 42.4(5)
C2L C2E C2K 127.3(5)
C46 C2E C2C 103.0(4)
C46 C2E C2I 109.0(6)
C2I C2E C2C 138.3(6)
C2J C2E C1M 132.0(7)
C2J C2E C2C 44.5(6)
C2J C2E C2L 55.3(6)
C2J C2E C46 114.2(6)
C2J C2E C2I 97.0(7)
C2J C2E C2K 111.6(7)
C2K C2E C1M 33.0(4)
C2K C2E C2C 80.3(5)
C2K C2E C46 115.1(4)
C2K C2E C2I 108.2(6)
C76 C2F H2FA 109.5
C76 C2F H2FB 109.5
C76 C2F H2FC 109.5
C76 C2H H2HA 109.5
C76 C2H H2HB 109.5
C76 C2H H2HC 109.5
C76 C2M H2MA 109.5
C76 C2M H2MB 109.5
C76 C2M H2MC 109.5

loop_
_geom_bond_atom_site_label_1
_geom_bond_atom_site_label_2
_geom_bond_distance
C1 C13 1.431(4)
C1 C64 1.464(3)
C1 C67 1.386(3)
C1B H1B 0.9500
C1B C98 1.418(4)
C1B C129 1.346(4)
C1E H1EA 0.9800
C1E H1EB 0.9800
C1E H1EC 0.9800
C1E C76 1.511(4)
C1F H1FA 0.9800
C1F H1FB 0.9800
C1F H1FC 0.9800
C1F C76 1.524(5)
C1G H1GA 0.9800
C1G H1GB 0.9800
C1G H1GC 0.9800
C1G C132 1.532(5)
C1L H1LA 0.9800
C1L H1LB 0.9800
C1L H1LC 0.9800
C1L C132 1.532(5)
C1N H1NA 0.9800
C1N H1NB 0.9800
C1N H1NC 0.9800
C1N C132 1.542(6)
C1U H1U 0.9500
C1U C135 1.398(4)
C1U C138 1.374(5)
C1X H1XA 0.9800
C1X H1XB 0.9800
C1X H1XC 0.9800
C1X C87 1.533(5)
C1Y H1YA 0.9800
C1Y H1YB 0.9800
C1Y H1YC 0.9800
C1Y C85 1.565(5)
C1Z H1ZA 0.9800
C1Z H1ZB 0.9800
C1Z H1ZC 0.9800
C1Z C85 1.547(5)
C2B H2BA 0.9800
C2B H2BB 0.9800
C2B H2BC 0.9800
C2B C85 1.503(6)
C5 C17 1.416(3)
C5 C34 1.417(3)
C5 C64 1.450(4)
C6 H6 0.9500
C6 C29 1.393(3)
C6 C35 1.394(4)
C7 C34 1.418(3)
C7 C43 1.431(3)
C7 C52 1.406(3)
C10 C13 1.417(3)
C10 C74 1.412(4)
C10 C104 1.448(4)
C11 H11 0.9500
C11 C12 1.414(3)
C11 C50 1.373(4)
C12 C21 1.418(3)
C12 C54 1.442(3)
C13 C28 1.412(3)
C16 C21 1.426(4)
C16 C55 1.398(4)
C16 C100 1.450(4)
C17 H17 0.9500
C17 C78 1.367(4)
C21 C25 1.422(3)
C22 C26 1.449(4)
C22 C44 1.458(4)
C22 C56 1.396(3)
C23 C28 1.432(3)
C23 C40 1.445(3)
C23 C54 1.391(3)
C25 C28 1.403(3)
C25 C83 1.436(3)
C26 C80 1.413(4)
C26 C90 1.416(4)
C29 C41 1.416(3)
C29 C54 1.453(3)
C34 C44 1.432(4)
C35 C38 1.384(4)
C35 C85 1.532(3)
C38 H38 0.9500
C38 C39 1.414(3)
C39 C41 1.422(3)
C39 C72 1.434(4)
C40 C52 1.425(3)
C40 C64 1.392(3)
C41 C52 1.422(3)
C43 C56 1.451(4)
C43 C72 1.398(3)
C44 C48 1.390(3)
C48 H48 0.9500
C48 C78 1.385(4)
C50 H50 0.9500
C50 C55 1.392(4)
C51 C100 1.443(4)
C51 C103 1.406(4)
C51 C107 1.421(4)
C53 H53 0.9500
C53 C66 1.395(3)
C53 C88 1.384(4)
C55 H55 0.9500
C56 C57 1.428(4)
C57 C94 1.429(4)
C57 C97 1.406(4)
C58 C67 1.386(4)
C58 C74 1.396(4)
C58 C76 1.533(4)
C59 C80 1.373(4)
C59 C87 1.528(4)
C59 C102 1.410(4)
C66 C72 1.461(3)
C66 C94 1.419(4)
C67 H67 0.9500
C74 H74 0.9500
C76 C144 1.549(5)
C76 C2F 1.41(3)
C76 C2H 1.53(3)
C76 C2M 1.59(4)
C78 H78 0.9500
C80 H80 0.9500
C83 C91 1.452(4)
C83 C104 1.396(3)
C85 C2A 1.539(13)
C85 C2D 1.413(14)
C85 C2G 1.590(14)
C87 C118 1.485(5)
C87 C139 1.523(4)
C88 H88 0.9500
C88 C128 1.370(4)
C90 C97 1.436(4)
C90 C114 1.419(4)
C91 C100 1.403(4)
C91 C112 1.422(4)
C94 C98 1.418(4)
C95 C104 1.468(4)
C95 C106 1.387(4)
C95 C119 1.413(4)
C97 C129 1.421(4)
C98 C128 1.406(4)
C102 H102 0.9500
C102 C114 1.350(4)
C103 C116 1.441(4)
C103 C141 1.423(4)
C106 H106 0.9500
C106 C138 1.399(4)
C107 H107 0.9500
C107 C113 1.366(4)
C112 C116 1.411(4)
C112 C119 1.429(4)
C113 C126 1.420(4)
C113 C132 1.521(4)
C114 H114 0.9500
C116 C142 1.413(4)
C118 H11A 0.9800
C118 H11B 0.9800
C118 H11C 0.9800
C119 C135 1.421(4)
C126 H126 0.9500
C126 C141 1.352(4)
C128 H128 0.9500
C129 H129 0.9500
C135 C147 1.423(5)
C138 H138 0.9500
C139 H13A 0.9800
C139 H13B 0.9800
C139 H13C 0.9800
C141 H141 0.9500
C142 H142 0.9500
C142 C147 1.354(4)
C144 H14A 0.9800
C144 H14B 0.9800
C144 H14C 0.9800
C147 H147 0.9500
C1A C1H 1.432(5)
C1A C1K 1.415(4)
C1A C122 1.399(4)
C1C H1C 0.9500
C1C C1I 1.351(5)
C1C C117 1.411(4)
C1D H1D 0.9500
C1D C1K 1.349(5)
C1D C131 1.418(4)
C1H C1R 1.409(4)
C1H C125 1.425(4)
C1I H1I 0.9500
C1I C115 1.390(5)
C1J H1JA 0.9800
C1J H1JB 0.9800
C1J H1JC 0.9800
C1J C111 1.553(7)
C1K H1K 0.9500
C1M H1MA 0.9800
C1M H1MB 0.9800
C1M H1MC 0.9800
C1M C2E 1.497(8)
C1O H1OA 0.9800
C1O H1OB 0.9800
C1O H1OC 0.9800
C1O C111 1.499(5)
C1P H1P 0.9500
C1P C1Q 1.350(5)
C1P C145 1.428(5)
C1Q H1Q 0.9500
C1Q C124 1.416(4)
C1R H1R 0.9500
C1R C1W 1.351(5)
C1S H1SA 0.9800
C1S H1SB 0.9800
C1S H1SC 0.9800
C1S C134 1.522(5)
C1T H1TA 0.9800
C1T H1TB 0.9800
C1T H1TC 0.9800
C1T C134 1.514(6)
C1V H1V 0.9500
C1V C140 1.359(5)
C1V C145 1.383(5)
C1W H1W 0.9500
C1W C146 1.406(5)
C2 C62 1.544(3)
C2 C101 1.511(4)
C2 C110 1.524(4)
C2 C130 1.516(4)
C2C H2CA 0.9800
C2C H2CB 0.9800
C2C H2CC 0.9800
C2C C2E 1.698(10)
C2L H2LA 0.9800
C2L H2LB 0.9800
C2L H2LC 0.9800
C2L C2E 1.462(7)
C3 C20 1.423(3)
C3 C37 1.417(3)
C3 C70 1.428(3)
C4 C24 1.420(3)
C4 C36 1.421(3)
C4 C69 1.420(3)
C8 C9 1.431(3)
C8 C32 1.426(3)
C8 C47 1.421(3)
C9 C18 1.380(3)
C9 C33 1.465(3)
C14 C69 1.437(3)
C14 C77 1.471(4)
C14 C92 1.399(3)
C15 C63 1.426(3)
C15 C71 1.409(3)
C15 C73 1.429(4)
C18 H18 0.9500
C18 C62 1.397(4)
C19 C45 1.459(4)
C19 C73 1.426(3)
C19 C84 1.397(4)
C20 C31 1.411(3)
C20 C33 1.439(3)
C24 C37 1.404(3)
C24 C42 1.431(3)
C27 H27 0.9500
C27 C125 1.402(4)
C27 C146 1.371(4)
C30 C32 1.411(3)
C30 C60 1.437(3)
C30 C73 1.411(3)
C31 H31 0.9500
C31 C61 1.368(3)
C32 C68 1.429(3)
C33 C42 1.393(3)
C36 C63 1.468(3)
C36 C79 1.378(3)
C37 C92 1.430(3)
C42 C68 1.442(3)
C45 C89 1.396(4)
C45 C99 1.444(4)
C46 C79 1.407(4)
C46 C81 1.377(4)
C46 C2E 1.516(4)
C47 C82 1.414(4)
C47 C105 1.441(3)
C49 H49 0.9500
C49 C77 1.388(4)
C49 C137 1.390(4)
C60 C89 1.445(3)
C60 C105 1.398(4)
C61 H61 0.9500
C61 C75 1.388(4)
C62 C82 1.377(4)
C63 C68 1.404(3)
C65 H65 0.9500
C65 C99 1.401(4)
C65 C115 1.380(4)
C69 C81 1.405(4)
C70 C75 1.395(4)
C70 C108 1.465(4)
C71 H71 0.9500
C71 C96 1.365(4)
C75 H75 0.9500
C77 C127 1.412(4)
C79 H79 0.9500
C81 H81 0.9500
C82 H82 0.9500
C84 H84 0.9500
C84 C96 1.380(4)
C86 C92 1.448(3)
C86 C108 1.384(4)
C86 C122 1.443(4)
C89 C109 1.432(4)
C93 H93 0.9500
C93 C121 1.392(4)
C93 C140 1.394(4)
C96 H96 0.9500
C99 C117 1.436(4)
C101 H10A 0.9800
C101 H10B 0.9800
C101 H10C 0.9800
C105 C121 1.468(4)
C108 C125 1.442(4)
C109 C120 1.425(4)
C109 C124 1.406(4)
C110 H11D 0.9800
C110 H11E 0.9800
C110 H11F 0.9800
C111 C136 1.496(5)
C111 C146 1.531(5)
C115 C134 1.540(5)
C117 C124 1.431(5)
C120 C121 1.420(4)
C120 C145 1.430(4)
C122 C127 1.422(4)
C123 H12A 0.9800
C123 H12B 0.9800
C123 H12C 0.9800
C123 C134 1.530(5)
C127 C131 1.433(4)
C130 H13D 0.9800
C130 H13E 0.9800
C130 H13F 0.9800
C131 C133 1.387(4)
C133 H133 0.9500
C133 C137 1.361(4)
C136 H13G 0.9800
C136 H13H 0.9800
C136 H13I 0.9800
C137 H137 0.9500
C140 H140 0.9500
C2A H2AA 0.9800
C2A H2AB 0.9800
C2A H2AC 0.9800
C2D H2DA 0.9800
C2D H2DB 0.9800
C2D H2DC 0.9800
C2G H2GA 0.9800
C2G H2GB 0.9800
C2G H2GC 0.9800
C2I H2IA 0.9800
C2I H2IB 0.9800
C2I H2IC 0.9800
C2I C2E 1.572(12)
C2J H2JA 0.9800
C2J H2JB 0.9800
C2J H2JC 0.9800
C2J C2E 1.428(13)
C2K H2KA 0.9800
C2K H2KB 0.9800
C2K H2KC 0.9800
C2K C2E 1.487(8)
C2F H2FA 0.9800
C2F H2FB 0.9800
C2F H2FC 0.9800
C2H H2HA 0.9800
C2H H2HB 0.9800
C2H H2HC 0.9800
C2M H2MA 0.9800
C2M H2MB 0.9800
C2M H2MC 0.9800

loop_
_geom_torsion_atom_site_label_1
_geom_torsion_atom_site_label_2
_geom_torsion_atom_site_label_3
_geom_torsion_atom_site_label_4
_geom_torsion
C1 C13 C28 C23 -4.6(3)
C1 C13 C28 C25 -175.1(2)
C1B C98 C128 C88 176.8(3)
C1U C135 C147 C142 -177.0(3)
C5 C17 C78 C48 7.1(4)
C5 C34 C44 C22 -168.9(2)
C5 C34 C44 C48 13.9(4)
C6 C29 C41 C39 -13.7(4)
C6 C29 C41 C52 160.3(2)
C6 C29 C54 C12 27.6(4)
C6 C29 C54 C23 -152.0(2)
C6 C35 C38 C39 -4.3(4)
C6 C35 C85 C1Y -56.2(4)
C6 C35 C85 C1Z 59.6(4)
C6 C35 C85 C2B -177.1(4)
C6 C35 C85 C2A 115.3(7)
C6 C35 C85 C2D -7.5(10)
C6 C35 C85 C2G -132.0(7)
C7 C34 C44 C22 14.7(4)
C7 C34 C44 C48 -162.6(2)
C7 C43 C56 C22 1.1(4)
C7 C43 C56 C57 -177.0(2)
C7 C43 C72 C39 12.3(4)
C7 C43 C72 C66 -169.2(2)
C10 C13 C28 C23 170.7(2)
C10 C13 C28 C25 0.2(3)
C11 C12 C21 C16 -11.8(3)
C11 C12 C21 C25 167.5(2)
C11 C12 C54 C23 -159.6(2)
C11 C12 C54 C29 20.8(3)
C11 C50 C55 C16 -2.9(4)
C12 C11 C50 C55 4.4(4)
C12 C21 C25 C28 -3.2(3)
C12 C21 C25 C83 -177.5(2)
C13 C1 C64 C5 -159.2(2)
C13 C1 C64 C40 21.6(3)
C13 C1 C67 C58 2.7(4)
C13 C10 C74 C58 -5.8(4)
C13 C10 C104 C83 -18.1(4)
C13 C10 C104 C95 160.2(2)
C16 C21 C25 C28 176.1(2)
C16 C21 C25 C83 1.8(3)
C17 C5 C34 C7 166.3(2)
C17 C5 C34 C44 -10.1(4)
C17 C5 C64 C1 22.0(4)
C17 C5 C64 C40 -158.8(2)
C21 C12 C54 C23 15.5(3)
C21 C12 C54 C29 -164.1(2)
C21 C16 C55 C50 -5.9(4)
C21 C16 C100 C51 161.8(2)
C21 C16 C100 C91 -19.2(4)
C21 C25 C28 C13 176.9(2)
C21 C25 C28 C23 6.4(3)
C21 C25 C83 C91 -6.4(3)
C21 C25 C83 C104 178.1(2)
C22 C26 C80 C59 175.3(3)
C22 C26 C90 C97 6.0(4)
C22 C26 C90 C114 -175.6(3)
C22 C44 C48 C78 175.7(3)
C22 C56 C57 C94 171.2(3)
C22 C56 C57 C97 -1.6(4)
C23 C40 C52 C7 -177.9(2)
C23 C40 C52 C41 10.8(3)
C23 C40 C64 C1 -14.4(3)
C23 C40 C64 C5 166.4(2)
C25 C83 C91 C100 -1.9(4)
C25 C83 C91 C112 179.7(2)
C25 C83 C104 C10 9.6(4)
C25 C83 C104 C95 -168.8(2)
C26 C22 C44 C34 157.6(3)
C26 C22 C44 C48 -25.3(4)
C26 C22 C56 C43 -165.6(2)
C26 C22 C56 C57 12.4(4)
C26 C90 C97 C57 5.0(4)
C26 C90 C97 C129 -176.1(3)
C26 C90 C114 C102 -2.4(5)
C28 C23 C40 C52 176.5(2)
C28 C23 C40 C64 -2.2(3)
C28 C23 C54 C12 -12.4(3)
C28 C23 C54 C29 167.2(2)
C28 C25 C83 C91 179.2(2)
C28 C25 C83 C104 3.8(4)
C29 C6 C35 C38 3.6(4)
C29 C6 C35 C85 -175.6(2)
C29 C41 C52 C7 -173.8(2)
C29 C41 C52 C40 -2.4(3)
C34 C5 C17 C78 -0.3(4)
C34 C5 C64 C1 -162.6(2)
C34 C5 C64 C40 16.6(3)
C34 C7 C43 C56 -7.5(4)
C34 C7 C43 C72 175.7(2)
C34 C7 C52 C40 6.6(3)
C34 C7 C52 C41 177.9(2)
C34 C44 C48 C78 -7.2(4)
C35 C6 C29 C41 5.4(4)
C35 C6 C29 C54 179.3(2)
C35 C38 C39 C41 -3.8(4)
C35 C38 C39 C72 -177.9(2)
C38 C35 C85 C1Y 124.7(3)
C38 C35 C85 C1Z -119.6(3)
C38 C35 C85 C2B 3.7(5)
C38 C35 C85 C2A -63.9(7)
C38 C35 C85 C2D 173.3(10)
C38 C35 C85 C2G 48.8(8)
C38 C39 C41 C29 12.8(4)
C38 C39 C41 C52 -161.3(2)
C38 C39 C72 C43 154.7(2)
C38 C39 C72 C66 -23.7(4)
C39 C41 C52 C7 0.2(3)
C39 C41 C52 C40 171.6(2)
C40 C23 C28 C13 12.0(3)
C40 C23 C28 C25 -177.6(2)
C40 C23 C54 C12 166.7(2)
C40 C23 C54 C29 -13.6(3)
C41 C29 C54 C12 -158.5(2)
C41 C29 C54 C23 21.9(3)
C41 C39 C72 C43 -19.3(4)
C41 C39 C72 C66 162.3(2)
C43 C7 C34 C5 -177.0(2)
C43 C7 C34 C44 -0.5(4)
C43 C7 C52 C40 -178.6(2)
C43 C7 C52 C41 -7.3(4)
C43 C56 C57 C94 -10.7(4)
C43 C56 C57 C97 176.5(3)
C44 C22 C26 C80 -16.0(4)
C44 C22 C26 C90 166.7(3)
C44 C22 C56 C43 13.1(4)
C44 C22 C56 C57 -168.8(2)
C44 C48 C78 C17 -3.2(4)
C50 C11 C12 C21 2.9(3)
C50 C11 C12 C54 178.0(2)
C51 C103 C116 C112 5.8(4)
C51 C103 C116 C142 -174.0(3)
C51 C103 C141 C126 -1.9(5)
C51 C107 C113 C126 4.4(5)
C51 C107 C113 C132 -178.1(3)
C52 C7 C34 C5 -2.2(4)
C52 C7 C34 C44 174.3(2)
C52 C7 C43 C56 177.7(2)
C52 C7 C43 C72 0.9(4)
C52 C40 C64 C1 166.9(2)
C52 C40 C64 C5 -12.3(3)
C53 C66 C72 C39 -22.4(4)
C53 C66 C72 C43 159.2(3)
C53 C66 C94 C57 -170.3(3)
C53 C66 C94 C98 7.3(4)
C53 C88 C128 C98 3.4(5)
C54 C12 C21 C16 173.0(2)
C54 C12 C21 C25 -7.7(3)
C54 C23 C28 C13 -168.9(2)
C54 C23 C28 C25 1.6(3)
C54 C23 C40 C52 -2.6(3)
C54 C23 C40 C64 178.7(2)
C54 C29 C41 C39 172.2(2)
C54 C29 C41 C52 -13.8(3)
C55 C16 C21 C12 13.2(3)
C55 C16 C21 C25 -166.1(2)
C55 C16 C100 C51 -21.3(4)
C55 C16 C100 C91 157.7(3)
C56 C22 C26 C80 162.7(3)
C56 C22 C26 C90 -14.7(4)
C56 C22 C44 C34 -21.1(4)
C56 C22 C44 C48 156.0(3)
C56 C43 C72 C39 -164.4(2)
C56 C43 C72 C66 14.0(4)
C56 C57 C94 C66 7.7(4)
C56 C57 C94 C98 -169.9(3)
C56 C57 C97 C90 -7.3(4)
C56 C57 C97 C129 173.7(3)
C57 C94 C98 C1B -4.6(4)
C57 C94 C98 C128 173.0(3)
C57 C97 C129 C1B -3.4(5)
C59 C102 C114 C90 -2.5(5)
C64 C1 C13 C10 172.7(2)
C64 C1 C13 C28 -12.0(3)
C64 C1 C67 C58 177.8(2)
C64 C5 C17 C78 175.1(2)
C64 C5 C34 C7 -9.4(4)
C64 C5 C34 C44 174.2(2)
C64 C40 C52 C7 0.8(3)
C64 C40 C52 C41 -170.5(2)
C66 C53 C88 C128 -0.6(5)
C66 C94 C98 C1B 177.8(3)
C66 C94 C98 C128 -4.6(4)
C67 C1 C13 C10 -12.0(3)
C67 C1 C13 C28 163.2(2)
C67 C1 C64 C5 25.7(4)
C67 C1 C64 C40 -153.5(2)
C67 C58 C74 C10 -3.3(4)
C67 C58 C76 C1E -126.0(3)
C67 C58 C76 C1F 111.9(3)
C67 C58 C76 C144 -6.7(4)
C67 C58 C76 C2F 52.1(14)
C67 C58 C76 C2H -72.5(12)
C67 C58 C76 C2M 176.5(15)
C72 C39 C41 C29 -172.9(2)
C72 C39 C41 C52 13.1(4)
C72 C43 C56 C22 177.9(2)
C72 C43 C56 C57 -0.2(4)
C72 C66 C94 C57 6.1(4)
C72 C66 C94 C98 -176.3(3)
C74 C10 C13 C1 13.4(3)
C74 C10 C13 C28 -161.9(2)
C74 C10 C104 C83 156.8(2)
C74 C10 C104 C95 -24.9(4)
C74 C58 C67 C1 4.9(4)
C74 C58 C76 C1E 53.9(4)
C74 C58 C76 C1F -68.3(4)
C74 C58 C76 C144 173.2(3)
C74 C58 C76 C2F -128.0(13)
C74 C58 C76 C2H 107.4(12)
C74 C58 C76 C2M -3.7(15)
C76 C58 C67 C1 -175.3(2)
C76 C58 C74 C10 176.9(2)
C80 C26 C90 C97 -171.5(3)
C80 C26 C90 C114 6.9(4)
C80 C59 C87 C1X -70.6(4)
C80 C59 C87 C118 48.4(4)
C80 C59 C87 C139 170.6(3)
C80 C59 C102 C114 2.4(5)
C83 C25 C28 C13 -8.8(3)
C83 C25 C28 C23 -179.3(2)
C83 C91 C100 C16 14.6(4)
C83 C91 C100 C51 -166.3(2)
C83 C91 C112 C116 178.4(2)
C83 C91 C112 C119 -7.3(4)
C85 C35 C38 C39 174.9(2)
C87 C59 C80 C26 -179.4(3)
C87 C59 C102 C114 -175.6(3)
C88 C53 C66 C72 179.0(3)
C88 C53 C66 C94 -4.7(4)
C90 C26 C80 C59 -7.3(4)
C90 C97 C129 C1B 177.7(3)
C91 C83 C104 C10 -165.8(2)
C91 C83 C104 C95 15.8(4)
C91 C112 C116 C103 -9.0(4)
C91 C112 C116 C142 170.9(3)
C91 C112 C119 C95 8.1(4)
C91 C112 C119 C135 -170.2(3)
C94 C57 C97 C90 -180.0(3)
C94 C57 C97 C129 1.1(4)
C94 C66 C72 C39 161.5(2)
C94 C66 C72 C43 -17.0(4)
C94 C98 C128 C88 -0.8(5)
C95 C106 C138 C1U -1.7(5)
C95 C119 C135 C1U -4.1(5)
C95 C119 C135 C147 179.6(3)
C97 C57 C94 C66 -179.5(3)
C97 C57 C94 C98 2.9(4)
C97 C90 C114 C102 176.0(3)
C98 C1B C129 C97 1.6(5)
C100 C16 C21 C12 -169.7(2)
C100 C16 C21 C25 11.0(4)
C100 C16 C55 C50 177.2(2)
C100 C51 C103 C116 6.2(4)
C100 C51 C103 C141 -175.7(3)
C100 C51 C107 C113 174.2(3)
C100 C91 C112 C116 -0.1(4)
C100 C91 C112 C119 174.3(3)
C102 C59 C80 C26 2.6(4)
C102 C59 C87 C1X 107.3(3)
C102 C59 C87 C118 -133.7(4)
C102 C59 C87 C139 -11.5(4)
C103 C51 C100 C16 163.9(3)
C103 C51 C100 C91 -15.1(4)
C103 C51 C107 C113 -9.6(5)
C103 C116 C142 C147 -179.5(3)
C104 C10 C13 C1 -171.4(2)
C104 C10 C13 C28 13.3(4)
C104 C10 C74 C58 179.2(3)
C104 C83 C91 C100 173.6(2)
C104 C83 C91 C112 -4.9(4)
C104 C95 C106 C138 -178.2(3)
C104 C95 C119 C112 2.9(4)
C104 C95 C119 C135 -178.8(3)
C106 C95 C104 C10 -17.6(4)
C106 C95 C104 C83 160.7(3)
C106 C95 C119 C112 -172.9(3)
C106 C95 C119 C135 5.5(4)
C107 C51 C100 C16 -20.0(4)
C107 C51 C100 C91 161.0(3)
C107 C51 C103 C116 -170.1(3)
C107 C51 C103 C141 8.0(4)
C107 C113 C126 C141 2.3(5)
C107 C113 C132 C1G 130.2(4)
C107 C113 C132 C1L 10.5(5)
C107 C113 C132 C1N -110.0(4)
C112 C91 C100 C16 -167.0(2)
C112 C91 C100 C51 12.1(4)
C112 C116 C142 C147 0.6(5)
C112 C119 C135 C1U 174.2(3)
C112 C119 C135 C147 -2.0(4)
C113 C126 C141 C103 -3.5(5)
C114 C90 C97 C57 -173.4(3)
C114 C90 C97 C129 5.5(5)
C116 C103 C141 C126 176.2(3)
C116 C112 C119 C95 -177.5(3)
C116 C112 C119 C135 4.1(4)
C116 C142 C147 C135 1.5(5)
C119 C95 C104 C10 166.8(3)
C119 C95 C104 C83 -14.9(4)
C119 C95 C106 C138 -2.6(4)
C119 C112 C116 C103 176.7(3)
C119 C112 C116 C142 -3.4(4)
C119 C135 C147 C142 -0.8(5)
C126 C113 C132 C1G -52.3(4)
C126 C113 C132 C1L -172.0(3)
C126 C113 C132 C1N 67.5(4)
C129 C1B C98 C94 2.4(5)
C129 C1B C98 C128 -175.1(3)
C132 C113 C126 C141 -175.4(3)
C135 C1U C138 C106 3.2(6)
C138 C1U C135 C119 -0.2(5)
C138 C1U C135 C147 175.9(3)
C141 C103 C116 C112 -172.2(3)
C141 C103 C116 C142 8.0(5)
C1A C1H C1R C1W 174.1(5)
C1A C1H C125 C27 -168.7(3)
C1A C1H C125 C108 6.1(5)
C1A C122 C127 C77 -177.2(3)
C1A C122 C127 C131 3.6(4)
C1C C1I C115 C65 2.7(5)
C1C C1I C115 C134 -178.6(3)
C1C C117 C124 C1Q 8.3(5)
C1C C117 C124 C109 -170.3(3)
C1D C131 C133 C137 178.2(3)
C1H C1A C1K C1D 179.5(4)
C1H C1A C122 C86 -6.1(5)
C1H C1A C122 C127 178.0(3)
C1H C1R C1W C146 -3.2(9)
C1I C1C C117 C99 -2.9(5)
C1I C1C C117 C124 174.5(4)
C1I C115 C134 C1S -97.0(5)
C1I C115 C134 C1T 144.1(4)
C1I C115 C134 C123 22.6(5)
C1J C111 C146 C1W -78.1(5)
C1J C111 C146 C27 99.5(5)
C1K C1A C1H C1R 3.7(6)
C1K C1A C1H C125 -178.7(3)
C1K C1A C122 C86 176.3(3)
C1K C1A C122 C127 0.4(5)
C1K C1D C131 C127 2.7(5)
C1K C1D C131 C133 -174.7(4)
C1O C111 C146 C1W 39.8(6)
C1O C111 C146 C27 -142.6(5)
C1P C1Q C124 C109 -0.8(5)
C1P C1Q C124 C117 -179.5(4)
C1Q C1P C145 C1V -177.3(4)
C1Q C1P C145 C120 1.7(6)
C1R C1H C125 C27 9.0(5)
C1R C1H C125 C108 -176.2(4)
C1R C1W C146 C27 4.2(8)
C1R C1W C146 C111 -178.1(5)
C2 C62 C82 C47 175.6(2)
C3 C20 C31 C61 2.7(3)
C3 C20 C33 C9 -161.0(2)
C3 C20 C33 C42 16.5(3)
C3 C37 C92 C14 177.3(2)
C3 C37 C92 C86 -9.3(3)
C3 C70 C75 C61 -5.2(4)
C3 C70 C108 C86 -20.0(4)
C3 C70 C108 C125 158.7(3)
C4 C24 C37 C3 176.8(2)
C4 C24 C37 C92 -8.5(3)
C4 C24 C42 C33 -170.3(2)
C4 C24 C42 C68 9.1(3)
C4 C36 C63 C15 -162.5(2)
C4 C36 C63 C68 20.4(3)
C4 C36 C79 C46 2.6(4)
C4 C69 C81 C46 -4.8(4)
C8 C9 C18 C62 4.9(4)
C8 C9 C33 C20 -163.0(2)
C8 C9 C33 C42 19.5(3)
C8 C32 C68 C42 9.3(3)
C8 C32 C68 C63 -171.3(2)
C8 C47 C82 C62 -4.6(4)
C8 C47 C105 C60 -15.9(4)
C8 C47 C105 C121 166.9(2)
C9 C8 C32 C30 -172.0(2)
C9 C8 C32 C68 -2.5(3)
C9 C8 C47 C82 10.9(3)
C9 C8 C47 C105 -177.1(2)
C9 C18 C62 C2 -175.7(2)
C9 C18 C62 C82 1.4(4)
C9 C33 C42 C24 166.4(2)
C9 C33 C42 C68 -13.0(3)
C14 C69 C81 C46 -178.0(3)
C14 C77 C127 C122 6.1(4)
C14 C77 C127 C131 -174.7(3)
C15 C63 C68 C32 -11.2(3)
C15 C63 C68 C42 168.3(2)
C15 C71 C96 C84 6.2(4)
C18 C9 C33 C20 24.0(4)
C18 C9 C33 C42 -153.5(2)
C18 C62 C82 C47 -1.6(4)
C19 C45 C89 C60 12.6(4)
C19 C45 C89 C109 -169.3(2)
C19 C45 C99 C65 -15.8(4)
C19 C45 C99 C117 168.2(3)
C19 C84 C96 C71 -3.4(4)
C20 C3 C37 C24 -1.4(3)
C20 C3 C37 C92 -176.2(2)
C20 C3 C70 C75 13.8(3)
C20 C3 C70 C108 -169.4(2)
C20 C31 C61 C75 5.9(4)
C20 C33 C42 C24 -11.2(3)
C20 C33 C42 C68 169.5(2)
C24 C4 C36 C63 -11.7(3)
C24 C4 C36 C79 162.9(2)
C24 C4 C69 C14 11.5(3)
C24 C4 C69 C81 -161.9(2)
C24 C37 C92 C14 2.6(4)
C24 C37 C92 C86 176.0(2)
C24 C42 C68 C32 179.3(2)
C24 C42 C68 C63 -0.2(3)
C30 C32 C68 C42 178.6(2)
C30 C32 C68 C63 -1.9(3)
C30 C60 C89 C45 3.1(4)
C30 C60 C89 C109 -175.1(2)
C30 C60 C105 C47 10.7(4)
C30 C60 C105 C121 -171.9(2)
C31 C20 C33 C9 22.7(4)
C31 C20 C33 C42 -159.9(2)
C31 C61 C75 C70 -4.6(4)
C32 C8 C9 C18 161.7(2)
C32 C8 C9 C33 -11.6(3)
C32 C8 C47 C82 -161.8(2)
C32 C8 C47 C105 10.2(3)
C32 C30 C60 C89 173.7(2)
C32 C30 C60 C105 0.1(4)
C32 C30 C73 C15 -1.5(3)
C32 C30 C73 C19 177.1(2)
C33 C9 C18 C62 177.9(2)
C33 C20 C31 C61 179.1(2)
C33 C42 C68 C32 -1.3(3)
C33 C42 C68 C63 179.2(2)
C36 C4 C24 C37 -172.8(2)
C36 C4 C24 C42 -2.9(3)
C36 C4 C69 C14 -174.2(2)
C36 C4 C69 C81 12.3(3)
C36 C63 C68 C32 166.1(2)
C36 C63 C68 C42 -14.4(3)
C37 C3 C20 C31 166.2(2)
C37 C3 C20 C33 -10.3(3)
C37 C3 C70 C75 -165.0(2)
C37 C3 C70 C108 11.8(3)
C37 C24 C42 C33 -0.5(3)
C37 C24 C42 C68 178.9(2)
C42 C24 C37 C3 6.9(3)
C42 C24 C37 C92 -178.3(2)
C45 C19 C73 C15 -166.3(2)
C45 C19 C73 C30 15.0(4)
C45 C19 C84 C96 175.2(3)
C45 C89 C109 C120 172.4(3)
C45 C89 C109 C124 -2.2(4)
C45 C99 C117 C1C -177.8(3)
C45 C99 C117 C124 4.7(4)
C47 C8 C9 C18 -11.1(3)
C47 C8 C9 C33 175.6(2)
C47 C8 C32 C30 0.7(3)
C47 C8 C32 C68 170.2(2)
C47 C105 C121 C93 -22.6(4)
C47 C105 C121 C120 160.3(2)
C49 C77 C127 C122 -170.2(3)
C49 C77 C127 C131 8.9(4)
C60 C30 C32 C8 -5.9(3)
C60 C30 C32 C68 -175.4(2)
C60 C30 C73 C15 -177.8(2)
C60 C30 C73 C19 0.8(4)
C60 C89 C109 C120 -9.5(4)
C60 C89 C109 C124 175.9(3)
C60 C105 C121 C93 160.2(3)
C60 C105 C121 C120 -16.9(4)
C63 C15 C71 C96 178.5(2)
C63 C15 C73 C19 169.9(2)
C63 C15 C73 C30 -11.5(4)
C63 C36 C79 C46 177.0(3)
C65 C99 C117 C1C 6.0(4)
C65 C99 C117 C124 -171.4(3)
C65 C115 C134 C1S 81.6(5)
C65 C115 C134 C1T -37.3(4)
C65 C115 C134 C123 -158.7(3)
C69 C4 C24 C37 1.3(3)
C69 C4 C24 C42 171.2(2)
C69 C4 C36 C63 174.1(2)
C69 C4 C36 C79 -11.3(3)
C69 C14 C77 C49 -22.7(4)
C69 C14 C77 C127 161.1(2)
C69 C14 C92 C37 10.3(4)
C69 C14 C92 C86 -163.0(2)
C70 C3 C20 C31 -12.6(3)
C70 C3 C20 C33 170.9(2)
C70 C3 C37 C24 177.4(2)
C70 C3 C37 C92 2.6(3)
C70 C108 C125 C1H 167.5(3)
C70 C108 C125 C27 -17.9(5)
C71 C15 C63 C36 24.7(4)
C71 C15 C63 C68 -158.2(2)
C71 C15 C73 C19 -14.0(4)
C71 C15 C73 C30 164.7(2)
C73 C15 C63 C36 -159.4(2)
C73 C15 C63 C68 17.7(3)
C73 C15 C71 C96 2.6(4)
C73 C19 C45 C89 -21.7(4)
C73 C19 C45 C99 154.8(2)
C73 C19 C84 C96 -8.0(4)
C73 C30 C32 C8 177.7(2)
C73 C30 C32 C68 8.2(3)
C73 C30 C60 C89 -10.0(3)
C73 C30 C60 C105 176.4(2)
C75 C70 C108 C86 156.6(3)
C75 C70 C108 C125 -24.7(4)
C77 C14 C69 C4 164.2(2)
C77 C14 C69 C81 -22.7(4)
C77 C14 C92 C37 -171.1(2)
C77 C14 C92 C86 15.6(4)
C77 C49 C137 C133 -0.5(5)
C77 C127 C131 C1D 175.7(3)
C77 C127 C131 C133 -6.8(4)
C79 C36 C63 C15 23.1(4)
C79 C36 C63 C68 -154.1(2)
C79 C46 C81 C69 -3.8(4)
C79 C46 C2E C1M -139.6(5)
C79 C46 C2E C2C 99.1(5)
C79 C46 C2E C2L -8.3(6)
C79 C46 C2E C2I -53.8(7)
C79 C46 C2E C2J 53.4(8)
C79 C46 C2E C2K -175.6(5)
C81 C46 C79 C36 5.0(4)
C81 C46 C2E C1M 41.8(6)
C81 C46 C2E C2C -79.4(5)
C81 C46 C2E C2L 173.1(4)
C81 C46 C2E C2I 127.6(6)
C81 C46 C2E C2J -125.2(7)
C81 C46 C2E C2K 5.9(6)
C82 C47 C105 C60 155.8(2)
C82 C47 C105 C121 -21.5(4)
C84 C19 C45 C89 155.1(3)
C84 C19 C45 C99 -28.4(4)
C84 C19 C73 C15 16.7(4)
C84 C19 C73 C30 -161.9(2)
C86 C108 C125 C1H -13.8(4)
C86 C108 C125 C27 160.8(3)
C86 C122 C127 C77 6.8(4)
C86 C122 C127 C131 -172.3(3)
C89 C45 C99 C65 160.6(3)
C89 C45 C99 C117 -15.3(4)
C89 C60 C105 C47 -162.7(2)
C89 C60 C105 C121 14.7(4)
C89 C109 C120 C121 7.0(4)
C89 C109 C120 C145 -170.6(3)
C89 C109 C124 C1Q 173.0(3)
C89 C109 C124 C117 -8.3(4)
C92 C14 C69 C4 -17.3(4)
C92 C14 C69 C81 155.9(3)
C92 C14 C77 C49 158.8(3)
C92 C14 C77 C127 -17.4(4)
C92 C86 C108 C70 13.5(4)
C92 C86 C108 C125 -165.2(3)
C92 C86 C122 C1A 175.3(3)
C92 C86 C122 C127 -8.8(4)
C99 C45 C89 C60 -164.0(2)
C99 C45 C89 C109 14.1(4)
C99 C65 C115 C1I 0.8(4)
C99 C65 C115 C134 -177.9(3)
C99 C117 C124 C1Q -174.5(3)
C99 C117 C124 C109 6.9(5)
C101 C2 C62 C18 92.4(3)
C101 C2 C62 C82 -84.7(3)
C105 C47 C82 C62 -176.4(2)
C105 C60 C89 C45 176.6(2)
C105 C60 C89 C109 -1.5(4)
C108 C70 C75 C61 178.1(2)
C108 C86 C92 C14 174.3(2)
C108 C86 C92 C37 1.0(4)
C108 C86 C122 C1A -1.6(4)
C108 C86 C122 C127 174.3(3)
C109 C120 C121 C93 -171.1(3)
C109 C120 C121 C105 6.1(4)
C109 C120 C145 C1P -4.0(5)
C109 C120 C145 C1V 175.0(3)
C110 C2 C62 C18 -147.9(3)
C110 C2 C62 C82 35.0(4)
C115 C65 C99 C45 178.8(3)
C115 C65 C99 C117 -5.2(4)
C117 C1C C1I C115 -1.6(6)
C120 C109 C124 C1Q -1.5(5)
C120 C109 C124 C117 177.2(3)
C121 C93 C140 C1V 1.2(5)
C121 C120 C145 C1P 178.3(3)
C121 C120 C145 C1V -2.6(5)
C122 C1A C1H C1R -173.8(4)
C122 C1A C1H C125 3.7(5)
C122 C1A C1K C1D -3.0(6)
C122 C86 C92 C14 -2.6(4)
C122 C86 C92 C37 -175.9(2)
C122 C86 C108 C70 -169.6(2)
C122 C86 C108 C125 11.7(4)
C122 C127 C131 C1D -5.1(5)
C122 C127 C131 C133 172.4(3)
C124 C109 C120 C121 -178.4(3)
C124 C109 C120 C145 4.0(4)
C125 C1H C1R C1W -3.6(7)
C125 C27 C146 C1W 1.7(6)
C125 C27 C146 C111 -176.0(4)
C127 C131 C133 C137 0.9(5)
C130 C2 C62 C18 -29.1(4)
C130 C2 C62 C82 153.8(3)
C131 C1D C1K C1A 1.4(6)
C131 C133 C137 C49 2.8(5)
C136 C111 C146 C1W 163.3(4)
C136 C111 C146 C27 -19.1(6)
C137 C49 C77 C14 178.4(3)
C137 C49 C77 C127 -5.4(4)
C140 C1V C145 C1P 176.8(4)
C140 C1V C145 C120 -2.2(5)
C140 C93 C121 C105 177.0(3)
C140 C93 C121 C120 -5.9(4)
C145 C1P C1Q C124 0.7(6)
C145 C1V C140 C93 2.9(5)
C145 C120 C121 C93 6.5(4)
C145 C120 C121 C105 -176.2(3)
C146 C27 C125 C1H -8.3(5)
C146 C27 C125 C108 177.2(3)
C2E C46 C79 C36 -173.7(3)
C2E C46 C81 C69 174.8(3)
